data_1575543
loop_
_publ_author_name
'Jiang, Zhiyong'
'Ma, Xiangjun'
'Song, Kaixuan'
'Wang, Tianzhu'
'Dong, Mengxi'
'Liu, Hang'
'Gao, Hu'
'Wang, Xiaoqing'
'Zhao, Jing'
'Liu, Zhipeng'

_publ_section_title
;
 Shortwave infrared absorbing and fluorescent BODIPY J-aggregates for
 high-contrast <i>in vivo</i> imaging.
;
_journal_issue 38
_journal_name_full 'Chemical science'
_journal_page_first 17779
_journal_page_last 17792
_journal_paper_doi 10.1039/d5sc03864b
_journal_volume 16
_journal_year 2025
_chemical_formula_moiety 'C84 H114 B2 F4 N6 O6'
_chemical_formula_sum 'C84 H114 B2 F4 N6 O6'
_chemical_formula_weight 1401.43
_space_group_crystal_system monoclinic
_space_group_IT_number 14
_space_group_name_Hall '-P 2ybc'
_space_group_name_H-M_alt 'P 1 21/c 1'
_atom_sites_solution_hydrogens mixed
_atom_sites_solution_primary dual
_audit_creation_date 2023-11-30
_audit_creation_method
;
Olex2 1.5
(compiled 2023.08.24 svn.re1ec1418 for OlexSys, GUI svn.r6817)
;
_audit_update_record
;
2024-11-08 deposited with the CCDC.	2025-08-26 downloaded from the CCDC.
;
_cell_angle_alpha 90
_cell_angle_beta 90.248(2)
_cell_angle_gamma 90
_cell_formula_units_Z 4
_cell_length_a 13.0684(6)
_cell_length_b 33.8533(15)
_cell_length_c 17.8305(8)
_cell_measurement_reflns_used 9528
_cell_measurement_temperature 193.00
_cell_measurement_theta_max 52.960
_cell_measurement_theta_min 2.437
_cell_volume 7888.3(6)
_computing_cell_refinement 'SAINT V8.40B (?, 2016)'
_computing_data_reduction 'SAINT V8.40B (?, 2016)'
_computing_molecular_graphics 'Olex2 1.5 (Dolomanov et al., 2009)'
_computing_publication_material 'Olex2 1.5 (Dolomanov et al., 2009)'
_computing_structure_refinement 'SHELXL 2018/3 (Sheldrick, 2015)'
_computing_structure_solution 'SHELXT 2018/2 (Sheldrick, 2018)'
_diffrn_ambient_temperature 193.00
_diffrn_measured_fraction_theta_full 0.998
_diffrn_measured_fraction_theta_max 0.996
_diffrn_measurement_device_type 'Bruker APEX-II CCD'
_diffrn_measurement_method '\f and \w scans'
_diffrn_radiation_type GaK\a
_diffrn_radiation_wavelength 1.34139
_diffrn_reflns_av_R_equivalents 0.0726
_diffrn_reflns_av_unetI/netI 0.0647
_diffrn_reflns_Laue_measured_fraction_full 0.998
_diffrn_reflns_Laue_measured_fraction_max 0.996
_diffrn_reflns_limit_h_max 15
_diffrn_reflns_limit_h_min -15
_diffrn_reflns_limit_k_max 40
_diffrn_reflns_limit_k_min -24
_diffrn_reflns_limit_l_max 21
_diffrn_reflns_limit_l_min -21
_diffrn_reflns_number 67769
_diffrn_reflns_point_group_measured_fraction_full 0.998
_diffrn_reflns_point_group_measured_fraction_max 0.996
_diffrn_reflns_theta_full 53.594
_diffrn_reflns_theta_max 54.058
_diffrn_reflns_theta_min 2.437
_diffrn_source_current 2.86
_diffrn_source_power 0.19931339999999997
_diffrn_source_voltage 69.69
_diffrn_standards_number 0
_exptl_absorpt_coefficient_mu 0.406
_exptl_absorpt_correction_T_max 0.7506
_exptl_absorpt_correction_T_min 0.5984
_exptl_absorpt_correction_type multi-scan
_exptl_absorpt_process_details
;
SADABS-2016/2 (Bruker,2016/2) was used for absorption correction.
wR2(int) was 0.1575 before and 0.0545 after correction.
The Ratio of minimum to maximum transmission is 0.7972.
The \l/2 correction factor is Not present.
;
_exptl_crystal_density_diffrn 1.180
_exptl_crystal_description block
_exptl_crystal_F_000 3016
_exptl_crystal_size_max 0.13
_exptl_crystal_size_mid 0.11
_exptl_crystal_size_min 0.1
_refine_diff_density_max 0.479
_refine_diff_density_min -0.257
_refine_diff_density_rms 0.039
_refine_ls_extinction_method none
_refine_ls_goodness_of_fit_ref 1.122
_refine_ls_hydrogen_treatment constr
_refine_ls_matrix_type full
_refine_ls_number_parameters 1411
_refine_ls_number_reflns 14483
_refine_ls_number_restraints 888
_refine_ls_restrained_S_all 1.120
_refine_ls_R_factor_all 0.1322
_refine_ls_R_factor_gt 0.0617
_refine_ls_shift/su_max 0.001
_refine_ls_shift/su_mean 0.000
_refine_ls_structure_factor_coef Fsqd
_refine_ls_weighting_details 'w=1/[\s^2^(Fo^2^)+(0.0500P)^2^+1.8000P] where P=(Fo^2^+2Fc^2^)/3'
_refine_ls_weighting_scheme calc
_refine_ls_wR_factor_gt 0.1332
_refine_ls_wR_factor_ref 0.1592
_reflns_Friedel_coverage 0.000
_reflns_number_gt 7544
_reflns_number_total 14483
_reflns_threshold_expression 'I > 2\s(I)'
_cod_data_source_file d5sc03864b2.cif
_cod_data_source_block 231123lu_gzj_0m
_cod_depositor_comments 'Adding full bibliography for 1575540--1575543.cif.'
_cod_database_code 1575543
_shelx_shelxl_version_number 2018/3
_shelx_space_group_comment
;
The symmetry employed for this shelxl refinement is uniquely defined
by the following loop, which should always be used as a source of
symmetry information in preference to the above space-group names.
They are only intended as comments.
;
_shelx_estimated_absorpt_t_max 0.960
_shelx_estimated_absorpt_t_min 0.949
_olex2_refinement_description
;
1. Fixed Uiso
 At 1.2 times of:
  All C(H) groups, All C(H,H) groups
 At 1.5 times of:
  All C(H,H,H) groups
2. Restrained distances
 O4B-C50B
 1.32 with sigma of 0.02
 O4B-C51B
 1.46 with sigma of 0.02
 O3B-C50B
 1.22 with sigma of 0.02
 O6A-C71A = O6B-C71B
 1.35 with sigma of 0.02
 O5A-C71A = O5B-C71B
 1.23 with sigma of 0.02
 O5B-O6B
 2.2 with sigma of 0.02
 O4B-O3B
 2.24 with sigma of 0.04
 C69A-C70A \\sim C69B-C70B
 with sigma of 0.02
 F1A-F2A \\sim F1B-F2B
 with sigma of 0.04
 C59A-C63A \\sim C59B-C63B
 with sigma of 0.04
 C63A-C62A \\sim C63B-C62B
 with sigma of 0.04
 F1A-N1A \\sim F1B-N1B
 with sigma of 0.04
 C70A-C71A \\sim C70B-C71B
 with sigma of 0.02
 F2A-N1A \\sim F2B-N1B
 with sigma of 0.04
 C70A-C73A \\sim C70B-C73B
 with sigma of 0.02
 F1A-N2A \\sim F1B-N2B
 with sigma of 0.04
 F2A-N2A \\sim F2B-N2B
 with sigma of 0.04
 N4A-C70A \\sim N4B-C70B
 with sigma of 0.04
 N5A-C70A \\sim N5B-C70B
 with sigma of 0.04
 N1A-N2A \\sim N1B-N2B
 with sigma of 0.04
 O6A-C70A \\sim O6B-C70B
 with sigma of 0.04
 N1A-C44 \\sim N1B-C44
 with sigma of 0.04
 O5A-C70A \\sim O5B-C70B
 with sigma of 0.04
 N1A-C46A \\sim N1B-C46B
 with sigma of 0.04
 C70A-C68A \\sim C70B-C68B
 with sigma of 0.04
 C70A-C74A \\sim C70B-C74B
 with sigma of 0.04
 N1A-C47A \\sim N1B-C47B
 with sigma of 0.04
 N1A-C49A \\sim N1B-C49B
 with sigma of 0.04
 N2A-C56A \\sim N2B-C56B
 with sigma of 0.04
 N2A-C49A \\sim N2B-C49B
 with sigma of 0.04
 N2A-C53A \\sim N2B-C53B
 with sigma of 0.04
 N2A-C54A \\sim N2B-C54B
 with sigma of 0.04
 C44-C46A \\sim C44-C46B
 with sigma of 0.04
 C45A-C48A \\sim C45B-C48B
 with sigma of 0.04
 C45A-C47A \\sim C45B-C47B
 with sigma of 0.04
 C45A-B1A \\sim C45B-B1B
 with sigma of 0.04
 C48A-C46A \\sim C48B-C46B
 with sigma of 0.04
 C48A-B1A \\sim C48B-B1B
 with sigma of 0.04
 C48A-C52A \\sim C48B-C52B
 with sigma of 0.04
 C55A-B1A \\sim C55B-B1B
 with sigma of 0.04
 C55A-C52A \\sim C55B-C52B
 with sigma of 0.04
 C55A-C53A \\sim C55B-C53B
 with sigma of 0.04
 C55A-C61A \\sim C55B-C61B
 with sigma of 0.04
 C55A-C57A \\sim C55B-C57B
 with sigma of 0.04
 C47A-C49A \\sim C47B-C49B
 with sigma of 0.04
 C56A-C58A \\sim C56B-C58B
 with sigma of 0.04
 C56A-C54A \\sim C56B-C54B
 with sigma of 0.04
 C56A-C60A \\sim C56B-C60B
 with sigma of 0.04
 C49A-C53A \\sim C49B-C53B
 with sigma of 0.04
 B1A-C52A \\sim B1B-C52B
 with sigma of 0.04
 C52A-C54A \\sim C52B-C54B
 with sigma of 0.04
 C61A-C59A \\sim C61B-C59B
 with sigma of 0.04
 C61A-C57A \\sim C61B-C57B
 with sigma of 0.04
 C58A-N3A \\sim C58B-N3B
 with sigma of 0.04
 C58A-C60A \\sim C58B-C60B
 with sigma of 0.04
 C59A-C57A \\sim C59B-C57B
 with sigma of 0.04
 C59A-C62A \\sim C59B-C62B
 with sigma of 0.04
 N3A-C60A \\sim N3B-C60B
 with sigma of 0.04
 F4A-B2A \\sim F4B-B2B
 with sigma of 0.02
 F3A-B2A \\sim F3B-B2B
 with sigma of 0.02
 N4A-C66A \\sim N4B-C66B
 with sigma of 0.02
 N4A-C69A \\sim N4B-C69B
 with sigma of 0.02
 N4A-B2A \\sim N4B-B2B
 with sigma of 0.02
 N5A-C76A \\sim N5B-C76B
 with sigma of 0.02
 N5A-C73A \\sim N5B-C73B
 with sigma of 0.02
 N5A-B2A \\sim N5B-B2B
 with sigma of 0.02
 O6A-C71A \\sim O6B-C71B
 with sigma of 0.02
 O6A-C72A \\sim O6B-C72B
 with sigma of 0.02
 C66A-C67A \\sim C66B-C67B
 with sigma of 0.02
 C76A-C77A \\sim C76B-C77B
 with sigma of 0.02
 C76A-C75A \\sim C76B-C75B
 with sigma of 0.02
 C69A-C68A \\sim C69B-C68B
 with sigma of 0.02
 C77A-C78A \\sim C77B-C78B
 with sigma of 0.02
 C77A-C82A \\sim C77B-C82B
 with sigma of 0.02
 O5A-C71A \\sim O5B-C71B
 with sigma of 0.02
 N6A-C80A \\sim N6B-C80B
 with sigma of 0.02
 N6A-C83A \\sim N6B-C83B
 with sigma of 0.02
 N6A-C84A \\sim N6B-C84B
 with sigma of 0.02
 C79A-C78A \\sim C79B-C78B
 with sigma of 0.02
 C79A-C80A \\sim C79B-C80B
 with sigma of 0.02
 C75A-C74A \\sim C75B-C74B
 with sigma of 0.02
 C80A-C81A \\sim C80B-C81B
 with sigma of 0.02
 C67A-C68A \\sim C67B-C68B
 with sigma of 0.02
 C73A-C74A \\sim C73B-C74B
 with sigma of 0.02
 C81A-C82A \\sim C81B-C82B
 with sigma of 0.02
 F4A-F3A \\sim F4B-F3B
 with sigma of 0.04
 F4A-N4A \\sim F4B-N4B
 with sigma of 0.04
 F4A-N5A \\sim F4B-N5B
 with sigma of 0.04
 F3A-N4A \\sim F3B-N4B
 with sigma of 0.04
 F3A-N5A \\sim F3B-N5B
 with sigma of 0.04
 N4A-N5A \\sim N4B-N5B
 with sigma of 0.04
 N4A-C67A \\sim N4B-C67B
 with sigma of 0.04
 N4A-C68A \\sim N4B-C68B
 with sigma of 0.04
 N5A-C77A \\sim N5B-C77B
 with sigma of 0.04
 N5A-C75A \\sim N5B-C75B
 with sigma of 0.04
 N5A-C74A \\sim N5B-C74B
 with sigma of 0.04
 O6A-O5A \\sim O6B-O5B
 with sigma of 0.04
 C64-C66A \\sim C64-C66B
 with sigma of 0.04
 C66A-C69A \\sim C66B-C69B
 with sigma of 0.04
 C66A-C68A \\sim C66B-C68B
 with sigma of 0.04
 C66A-B2A \\sim C66B-B2B
 with sigma of 0.04
 C76A-C78A \\sim C76B-C78B
 with sigma of 0.04
 C76A-C73A \\sim C76B-C73B
 with sigma of 0.04
 C76A-C82A \\sim C76B-C82B
 with sigma of 0.04
 C76A-C74A \\sim C76B-C74B
 with sigma of 0.04
 C76A-B2A \\sim C76B-B2B
 with sigma of 0.04
 C69A-C71A \\sim C69B-C71B
 with sigma of 0.04
 C69A-C67A \\sim C69B-C67B
 with sigma of 0.04
 C69A-C73A \\sim C69B-C73B
 with sigma of 0.04
 C69A-B2A \\sim C69B-B2B
 with sigma of 0.04
 C77A-C79A \\sim C77B-C79B
 with sigma of 0.04
 C77A-C75A \\sim C77B-C75B
 with sigma of 0.04
 C77A-C81A \\sim C77B-C81B
 with sigma of 0.04
 N6A-C79A \\sim N6B-C79B
 with sigma of 0.04
 N6A-C81A \\sim N6B-C81B
 with sigma of 0.04
 C79A-C81A \\sim C79B-C81B
 with sigma of 0.04
 C75A-C73A \\sim C75B-C73B
 with sigma of 0.04
 C78A-C80A \\sim C78B-C80B
 with sigma of 0.04
 C78A-C82A \\sim C78B-C82B
 with sigma of 0.04
 C80A-C82A \\sim C80B-C82B
 with sigma of 0.04
 C80A-C83A \\sim C80B-C83B
 with sigma of 0.04
 C80A-C84A \\sim C80B-C84B
 with sigma of 0.04
 C71A-C73A \\sim C71B-C73B
 with sigma of 0.04
 C71A-C72A \\sim C71B-C72B
 with sigma of 0.04
 C73A-B2A \\sim C73B-B2B
 with sigma of 0.04
 C83A-C84A \\sim C83B-C84B
 with sigma of 0.04
 C49B-C50B \\sim C49B-C50A
 with sigma of 0.02
 O4B-C50B \\sim O4A-C50A
 with sigma of 0.02
 O4B-C51B \\sim O4A-C51A
 with sigma of 0.02
 O3B-C50B \\sim O3A-C50A
 with sigma of 0.02
 C49B-O4B \\sim C49B-O4A
 with sigma of 0.04
 C49B-O3B \\sim C49B-O3A
 with sigma of 0.04
 O4B-O3B \\sim O4A-O3A
 with sigma of 0.04
 C50B-C51B \\sim C50A-C51A
 with sigma of 0.04
 C45B-C44 \\sim C45A-C44
 with sigma of 0.02
3. Restrained planarity
 O3B, O4B, C50B, C51B
 with sigma of 0.1
4. Uiso/Uaniso restraints and constraints
F1A \\sim F2A \\sim N1A \\sim N2A \\sim N3A \\sim C45A \\sim C46A \\sim C47A
\\sim C48A \\sim C49A \\sim C52A \\sim C53A \\sim C54A \\sim C55A \\sim C56A
\\sim C57A \\sim C58A \\sim C59A \\sim C60A \\sim C61A \\sim C62A \\sim C63A
\\sim B1A: within 2A with sigma of 0.01 and sigma for terminal atoms of 0.02
within 2A
C65 \\sim F3B \\sim F4B \\sim O5B \\sim O6B \\sim N4B \\sim N5B \\sim N6B \\sim
C66B \\sim C67B \\sim C68B \\sim C69B \\sim C70B \\sim C71B \\sim C72B \\sim
C73B \\sim C74B \\sim C75B \\sim C76B \\sim C77B \\sim C78B \\sim C79B \\sim
C80B \\sim C81B \\sim C82B \\sim C83B \\sim C84B \\sim B2B: within 2A with
sigma of 0.001 and sigma for terminal atoms of 0.002 within 2A
F1B \\sim F2B \\sim N1B \\sim N2B \\sim N3B \\sim C45B \\sim C46B \\sim C47B
\\sim C48B \\sim C49B \\sim C52B \\sim C53B \\sim C54B \\sim C55B \\sim C56B
\\sim C57B \\sim C58B \\sim C59B \\sim C60B \\sim C61B \\sim C62B \\sim C63B
\\sim B1B: within 2A with sigma of 0.01 and sigma for terminal atoms of 0.02
within 2A
F3A \\sim F4A \\sim O5A \\sim O6A \\sim N4A \\sim N5A \\sim N6A \\sim C66A
\\sim C67A \\sim C68A \\sim C69A \\sim C70A \\sim C71A \\sim C72A \\sim C73A
\\sim C74A \\sim C75A \\sim C76A \\sim C77A \\sim C78A \\sim C79A \\sim C80A
\\sim C81A \\sim C82A \\sim C83A \\sim C84A \\sim B2A: within 2A with sigma of
0.01 and sigma for terminal atoms of 0.02 within 2A
: within 2A with sigma of 0.04 and sigma for terminal atoms of 0.08 within 2A
O3B \\sim O4B \\sim C50B \\sim C51B: within 2A with sigma of 0.01 and sigma for
terminal atoms of 0.02 within 2A
O3A \\sim O4A \\sim C50A \\sim C51A: within 2A with sigma of 0.01 and sigma for
terminal atoms of 0.02 within 2A
Uanis(F2A) \\sim Ueq, Uanis(F2B) \\sim Ueq, Uanis(F1B) \\sim Ueq, Uanis(F1A)
\\sim Ueq: with sigma of 0.001 and sigma for terminal atoms of 0.002
5. Rigid body (RIGU) restrains
 O3B, O4B, C50B, C51B
 with sigma for 1-2 distances of 0.004 and sigma for 1-3 distances of 0.004
6. Others
 Sof(H44A)=Sof(F1B)=Sof(F2B)=Sof(O3B)=Sof(O4B)=Sof(N1B)=Sof(N2B)=Sof(N3B)=
 Sof(C45B)=Sof(C46B)=Sof(H46B)=Sof(C47B)=Sof(H47B)=Sof(C48B)=Sof(C49B)=
 Sof(C50B)=Sof(C51B)=Sof(H51A)=Sof(H51B)=Sof(H51C)=Sof(C52B)=Sof(C53B)=
 Sof(H53B)=Sof(C54B)=Sof(H54B)=Sof(C55B)=Sof(C56B)=Sof(C57B)=Sof(H57B)=
 Sof(C58B)=Sof(H58B)=Sof(C59B)=Sof(C60B)=Sof(H60B)=Sof(C61B)=Sof(H61B)=
 Sof(C62B)=Sof(H62D)=Sof(H62E)=Sof(H62F)=Sof(C63B)=Sof(H63D)=Sof(H63E)=
 Sof(H63F)=Sof(B1B)=1-FVAR(1)
 Sof(H44)=Sof(F1A)=Sof(F2A)=Sof(O3A)=Sof(O4A)=Sof(N1A)=Sof(N2A)=Sof(N3A)=
 Sof(C45A)=Sof(C46A)=Sof(H46A)=Sof(C47A)=Sof(H47A)=Sof(C48A)=Sof(C49A)=
 Sof(C50A)=Sof(C51A)=Sof(H51D)=Sof(H51E)=Sof(H51F)=Sof(C52A)=Sof(C53A)=
 Sof(H53A)=Sof(C54A)=Sof(H54A)=Sof(C55A)=Sof(C56A)=Sof(C57A)=Sof(H57A)=
 Sof(C58A)=Sof(H58A)=Sof(C59A)=Sof(C60A)=Sof(H60A)=Sof(C61A)=Sof(H61A)=
 Sof(C62A)=Sof(H62A)=Sof(H62B)=Sof(H62C)=Sof(C63A)=Sof(H63A)=Sof(H63B)=
 Sof(H63C)=Sof(B1A)=FVAR(1)
 Sof(H65A)=Sof(F3B)=Sof(F4B)=Sof(O5B)=Sof(O6B)=Sof(N4B)=Sof(N5B)=Sof(N6B)=
 Sof(C66B)=Sof(C67B)=Sof(H67B)=Sof(C68B)=Sof(H68B)=Sof(C69B)=Sof(C70B)=
 Sof(C71B)=Sof(C72B)=Sof(H72D)=Sof(H72E)=Sof(H72F)=Sof(C73B)=Sof(C74B)=
 Sof(H74B)=Sof(C75B)=Sof(H75B)=Sof(C76B)=Sof(C77B)=Sof(C78B)=Sof(H78B)=
 Sof(C79B)=Sof(H79B)=Sof(C80B)=Sof(C81B)=Sof(H81B)=Sof(C82B)=Sof(H82B)=
 Sof(C83B)=Sof(H83D)=Sof(H83E)=Sof(H83F)=Sof(C84B)=Sof(H84D)=Sof(H84E)=
 Sof(H84F)=Sof(B2B)=1-FVAR(2)
 Sof(H65)=Sof(F3A)=Sof(F4A)=Sof(O5A)=Sof(O6A)=Sof(N4A)=Sof(N5A)=Sof(N6A)=
 Sof(C66A)=Sof(C67A)=Sof(H67A)=Sof(C68A)=Sof(H68A)=Sof(C69A)=Sof(C70A)=
 Sof(C71A)=Sof(C72A)=Sof(H72A)=Sof(H72B)=Sof(H72C)=Sof(C73A)=Sof(C74A)=
 Sof(H74A)=Sof(C75A)=Sof(H75A)=Sof(C76A)=Sof(C77A)=Sof(C78A)=Sof(H78A)=
 Sof(C79A)=Sof(H79A)=Sof(C80A)=Sof(C81A)=Sof(H81A)=Sof(C82A)=Sof(H82A)=
 Sof(C83A)=Sof(H83A)=Sof(H83B)=Sof(H83C)=Sof(C84A)=Sof(H84A)=Sof(H84B)=
 Sof(H84C)=Sof(B2A)=FVAR(2)
7.a Everything fixed:
 F4B, H63A, H63B, H63C
7.b Secondary CH2 refined with riding coordinates:
 C2(H2A,H2B), C3(H3A,H3B), C4(H4A,H4B), C5(H5A,H5B), C6(H6A,H6B), C7(H7A,H7B),
 C8(H8A,H8B), C9(H9A,H9B), C10(H10A,H10B), C11(H11A,H11B), C12(H12A,H12B),
 C13(H13A,H13B), C14(H14A,H14B), C15(H15A,H15B), C16(H16A,H16B), C17(H17A,H17B),
  C18(H18A,H18B), C25(H25A,H25B), C26(H26A,H26B), C27(H27A,H27B), C28(H28A,
 H28B), C29(H29A,H29B), C30(H30A,H30B), C31(H31A,H31B), C32(H32A,H32B),
 C33(H33A,H33B), C34(H34A,H34B), C35(H35A,H35B), C36(H36A,H36B), C37(H37A,H37B),
  C38(H38A,H38B), C39(H39A,H39B), C40(H40A,H40B), C41(H41A,H41B)
7.c Aromatic/amide H refined with riding coordinates:
 C20(H20), C23(H23), C43(H43), C44(H44), C44(H44A), C64(H64), C65(H65),
 C65(H65A), C46B(H46B), C47B(H47B), C53B(H53B), C54B(H54B), C57B(H57B),
 C58B(H58B), C60B(H60B), C61B(H61B), C67B(H67B), C68B(H68B), C74B(H74B),
 C75B(H75B), C78B(H78B), C79B(H79B), C81B(H81B), C82B(H82B), C46A(H46A),
 C47A(H47A), C53A(H53A), C54A(H54A), C57A(H57A), C58A(H58A), C60A(H60A),
 C61A(H61A), C67A(H67A), C68A(H68A), C74A(H74A), C75A(H75A), C78A(H78A),
 C79A(H79A), C81A(H81A), C82A(H82A)
7.d Idealised Me refined as rotating group:
 C1(H1A,H1B,H1C), C42(H42A,H42B,H42C), C51B(H51A,H51B,H51C), C62B(H62D,H62E,
 H62F), C63B(H63D,H63E,H63F), C72B(H72D,H72E,H72F), C83B(H83D,H83E,H83F),
 C84B(H84D,H84E,H84F), C51A(H51D,H51E,H51F), C62A(H62A,H62B,H62C), C72A(H72A,
 H72B,H72C), C83A(H83A,H83B,H83C), C84A(H84A,H84B,H84C)
;
_olex2_submission_special_instructions 'No special instructions were received'

loop_
_space_group_symop_operation_xyz
'x, y, z'
'-x, y+1/2, -z+1/2'
'-x, -y, -z'
'x, -y-1/2, z-1/2'

loop_
_atom_site_label
_atom_site_type_symbol
_atom_site_fract_x
_atom_site_fract_y
_atom_site_fract_z
_atom_site_U_iso_or_equiv
_atom_site_adp_type
_atom_site_occupancy
_atom_site_site_symmetry_order
_atom_site_calc_flag
_atom_site_refinement_flags_posn
_atom_site_refinement_flags_adp
_atom_site_refinement_flags_occupancy
_atom_site_disorder_assembly
_atom_site_disorder_group
O1 O 0.84526(12) 0.49392(5) 0.21046(9) 0.0613(5) Uani 1 1 d . . . . .
O2 O 0.49678(11) 0.50911(5) 0.38081(9) 0.0588(5) Uani 1 1 d . . . . .
C1 C 2.2594(2) 0.60354(11) -0.49045(18) 0.0988(12) Uani 1 1 d . . . . .
H1A H 2.238011 0.585239 -0.530107 0.148 Uiso 1 1 calc R U . . .
H1B H 2.303082 0.589589 -0.454317 0.148 Uiso 1 1 calc R U . . .
H1C H 2.297750 0.625485 -0.512604 0.148 Uiso 1 1 calc R U . . .
C2 C 2.1648(2) 0.61964(9) -0.45035(16) 0.0722(8) Uani 1 1 d . . . . .
H2A H 2.187100 0.637834 -0.409982 0.087 Uiso 1 1 calc R U . . .
H2B H 2.123189 0.635020 -0.486515 0.087 Uiso 1 1 calc R U . . .
C3 C 2.09905(18) 0.58740(8) -0.41668(14) 0.0558(7) Uani 1 1 d . . . . .
H3A H 2.141951 0.570747 -0.383473 0.067 Uiso 1 1 calc R U . . .
H3B H 2.072305 0.570416 -0.457490 0.067 Uiso 1 1 calc R U . . .
C4 C 2.00969(18) 0.60364(7) -0.37193(14) 0.0540(7) Uani 1 1 d . . . . .
H4A H 2.036904 0.621230 -0.332222 0.065 Uiso 1 1 calc R U . . .
H4B H 1.966591 0.619919 -0.405677 0.065 Uiso 1 1 calc R U . . .
C5 C 1.94286(17) 0.57257(7) -0.33566(14) 0.0517(6) Uani 1 1 d . . . . .
H5A H 1.984231 0.557511 -0.298844 0.062 Uiso 1 1 calc R U . . .
H5B H 1.918882 0.553850 -0.374615 0.062 Uiso 1 1 calc R U . . .
C6 C 1.85046(18) 0.59019(7) -0.29611(14) 0.0517(6) Uani 1 1 d . . . . .
H6A H 1.875074 0.608915 -0.257394 0.062 Uiso 1 1 calc R U . . .
H6B H 1.810021 0.605474 -0.333146 0.062 Uiso 1 1 calc R U . . .
C7 C 1.78049(17) 0.56030(7) -0.25906(14) 0.0500(6) Uani 1 1 d . . . . .
H7A H 1.820008 0.545564 -0.220715 0.060 Uiso 1 1 calc R U . . .
H7B H 1.757024 0.541103 -0.297325 0.060 Uiso 1 1 calc R U . . .
C8 C 1.68738(17) 0.57880(7) -0.22202(13) 0.0508(6) Uani 1 1 d . . . . .
H8A H 1.711047 0.598304 -0.184385 0.061 Uiso 1 1 calc R U . . .
H8B H 1.647595 0.593269 -0.260597 0.061 Uiso 1 1 calc R U . . .
C9 C 1.61706(17) 0.54930(7) -0.18367(13) 0.0495(6) Uani 1 1 d . . . . .
H9A H 1.590181 0.530611 -0.221644 0.059 Uiso 1 1 calc R U . . .
H9B H 1.657261 0.533911 -0.146652 0.059 Uiso 1 1 calc R U . . .
C10 C 1.52785(17) 0.56881(7) -0.14407(14) 0.0520(6) Uani 1 1 d . . . . .
H10A H 1.488037 0.584292 -0.181166 0.062 Uiso 1 1 calc R U . . .
H10B H 1.554967 0.587479 -0.106158 0.062 Uiso 1 1 calc R U . . .
C11 C 1.45650(17) 0.53983(7) -0.10555(13) 0.0517(6) Uani 1 1 d . . . . .
H11A H 1.496777 0.523607 -0.069882 0.062 Uiso 1 1 calc R U . . .
H11B H 1.427154 0.521832 -0.143755 0.062 Uiso 1 1 calc R U . . .
C12 C 1.36954(17) 0.55960(7) -0.06338(13) 0.0523(7) Uani 1 1 d . . . . .
H12A H 1.398849 0.576877 -0.023980 0.063 Uiso 1 1 calc R U . . .
H12B H 1.330699 0.576555 -0.098666 0.063 Uiso 1 1 calc R U . . .
C13 C 1.29631(17) 0.53057(8) -0.02716(13) 0.0541(7) Uani 1 1 d . . . . .
H13A H 1.335073 0.513728 0.008354 0.065 Uiso 1 1 calc R U . . .
H13B H 1.267329 0.513186 -0.066523 0.065 Uiso 1 1 calc R U . . .
C14 C 1.20884(17) 0.55036(8) 0.01467(14) 0.0563(7) Uani 1 1 d . . . . .
H14A H 1.237694 0.569448 0.051134 0.068 Uiso 1 1 calc R U . . .
H14B H 1.166493 0.565372 -0.021624 0.068 Uiso 1 1 calc R U . . .
C15 C 1.14094(17) 0.52135(8) 0.05614(13) 0.0544(7) Uani 1 1 d . . . . .
H15A H 1.183350 0.506782 0.093040 0.065 Uiso 1 1 calc R U . . .
H15B H 1.113864 0.501872 0.019699 0.065 Uiso 1 1 calc R U . . .
C16 C 1.05120(17) 0.54014(8) 0.09712(14) 0.0555(7) Uani 1 1 d . . . . .
H16A H 1.077554 0.559397 0.134252 0.067 Uiso 1 1 calc R U . . .
H16B H 1.008083 0.554676 0.060616 0.067 Uiso 1 1 calc R U . . .
C17 C 0.98654(17) 0.50967(8) 0.13684(13) 0.0537(7) Uani 1 1 d . . . . .
H17A H 0.960281 0.490579 0.099366 0.064 Uiso 1 1 calc R U . . .
H17B H 1.030393 0.494943 0.172581 0.064 Uiso 1 1 calc R U . . .
C18 C 0.89707(17) 0.52698(7) 0.17899(14) 0.0536(7) Uani 1 1 d . . . . .
H18A H 0.921149 0.545098 0.218913 0.064 Uiso 1 1 calc R U . . .
H18B H 0.851329 0.541727 0.144570 0.064 Uiso 1 1 calc R U . . .
C19 C 0.75792(16) 0.49955(8) 0.25192(13) 0.0487(6) Uani 1 1 d . . . . .
C20 C 0.72066(17) 0.53570(8) 0.27205(13) 0.0491(6) Uani 1 1 d . . . . .
H20 H 0.755402 0.558864 0.256150 0.059 Uiso 1 1 calc R U . . .
C21 C 0.63167(16) 0.53935(7) 0.31594(12) 0.0468(6) Uani 1 1 d . . . . .
C22 C 0.58319(16) 0.50390(8) 0.33750(13) 0.0489(6) Uani 1 1 d . . . . .
C23 C 0.62052(17) 0.46794(8) 0.31710(13) 0.0494(6) Uani 1 1 d . . . . .
H23 H 0.585875 0.444718 0.332793 0.059 Uiso 1 1 calc R U . . .
C24 C 0.70881(17) 0.46448(7) 0.27351(13) 0.0476(6) Uani 1 1 d . . . . .
C25 C 0.44310(17) 0.47479(7) 0.40656(14) 0.0529(7) Uani 1 1 d . . . . .
H25A H 0.488197 0.458371 0.438618 0.063 Uiso 1 1 calc R U . . .
H25B H 0.419632 0.458654 0.363500 0.063 Uiso 1 1 calc R U . . .
C26 C 0.35290(17) 0.48958(7) 0.45083(14) 0.0532(7) Uani 1 1 d . . . . .
H26A H 0.310138 0.506441 0.417897 0.064 Uiso 1 1 calc R U . . .
H26B H 0.378363 0.506270 0.492512 0.064 Uiso 1 1 calc R U . . .
C27 C 0.28676(17) 0.45708(7) 0.48293(13) 0.0501(6) Uani 1 1 d . . . . .
H27A H 0.328710 0.440298 0.516571 0.060 Uiso 1 1 calc R U . . .
H27B H 0.260803 0.440270 0.441589 0.060 Uiso 1 1 calc R U . . .
C28 C 0.19660(17) 0.47380(7) 0.52661(13) 0.0501(6) Uani 1 1 d . . . . .
H28A H 0.223474 0.491132 0.566847 0.060 Uiso 1 1 calc R U . . .
H28B H 0.155187 0.490434 0.492364 0.060 Uiso 1 1 calc R U . . .
C29 C 0.12717(16) 0.44313(7) 0.56172(13) 0.0484(6) Uani 1 1 d . . . . .
H29A H 0.167305 0.426987 0.597596 0.058 Uiso 1 1 calc R U . . .
H29B H 0.100839 0.425331 0.522043 0.058 Uiso 1 1 calc R U . . .
C30 C 0.03721(17) 0.46187(7) 0.60259(13) 0.0509(6) Uani 1 1 d . . . . .
H30A H 0.064100 0.479785 0.641884 0.061 Uiso 1 1 calc R U . . .
H30B H -0.002291 0.478100 0.566470 0.061 Uiso 1 1 calc R U . . .
C31 C -0.03470(17) 0.43226(7) 0.63885(13) 0.0511(6) Uani 1 1 d . . . . .
H31A H 0.004101 0.416546 0.676178 0.061 Uiso 1 1 calc R U . . .
H31B H -0.060376 0.413874 0.599905 0.061 Uiso 1 1 calc R U . . .
C32 C -0.12571(17) 0.45160(7) 0.67755(14) 0.0525(6) Uani 1 1 d . . . . .
H32A H -0.099631 0.469948 0.716411 0.063 Uiso 1 1 calc R U . . .
H32B H -0.163837 0.467482 0.640111 0.063 Uiso 1 1 calc R U . . .
C33 C -0.19952(17) 0.42280(7) 0.71413(14) 0.0538(7) Uani 1 1 d . . . . .
H33A H -0.161341 0.406467 0.750828 0.065 Uiso 1 1 calc R U . . .
H33B H -0.227293 0.404894 0.675158 0.065 Uiso 1 1 calc R U . . .
C34 C -0.28840(17) 0.44286(7) 0.75407(14) 0.0514(6) Uani 1 1 d . . . . .
H34A H -0.260740 0.461099 0.792538 0.062 Uiso 1 1 calc R U . . .
H34B H -0.327450 0.458812 0.717249 0.062 Uiso 1 1 calc R U . . .
C35 C -0.36070(17) 0.41380(7) 0.79154(13) 0.0502(6) Uani 1 1 d . . . . .
H35A H -0.320481 0.396609 0.825560 0.060 Uiso 1 1 calc R U . . .
H35B H -0.391606 0.396744 0.752441 0.060 Uiso 1 1 calc R U . . .
C36 C -0.44639(16) 0.43311(7) 0.83631(13) 0.0475(6) Uani 1 1 d . . . . .
H36A H -0.415976 0.449659 0.876395 0.057 Uiso 1 1 calc R U . . .
H36B H -0.486336 0.450642 0.802748 0.057 Uiso 1 1 calc R U . . .
C37 C -0.51800(17) 0.40303(7) 0.87149(13) 0.0496(6) Uani 1 1 d . . . . .
H37A H -0.547237 0.386403 0.831065 0.059 Uiso 1 1 calc R U . . .
H37B H -0.477308 0.385569 0.904699 0.059 Uiso 1 1 calc R U . . .
C38 C -0.60537(17) 0.42032(7) 0.91663(13) 0.0506(6) Uani 1 1 d . . . . .
H38A H -0.646687 0.437818 0.883909 0.061 Uiso 1 1 calc R U . . .
H38B H -0.576950 0.436591 0.957884 0.061 Uiso 1 1 calc R U . . .
C39 C -0.67411(19) 0.38861(8) 0.94942(15) 0.0597(7) Uani 1 1 d . . . . .
H39A H -0.702035 0.372545 0.907696 0.072 Uiso 1 1 calc R U . . .
H39B H -0.631700 0.370947 0.981055 0.072 Uiso 1 1 calc R U . . .
C40 C -0.76265(18) 0.40353(8) 0.99606(14) 0.0589(7) Uani 1 1 d . . . . .
H40A H -0.735598 0.420762 1.036381 0.071 Uiso 1 1 calc R U . . .
H40B H -0.808010 0.419772 0.963877 0.071 Uiso 1 1 calc R U . . .
C41 C -0.8250(2) 0.37077(9) 1.03102(17) 0.0800(9) Uani 1 1 d . . . . .
H41A H -0.779835 0.355112 1.064390 0.096 Uiso 1 1 calc R U . . .
H41B H -0.849606 0.353016 0.990691 0.096 Uiso 1 1 calc R U . . .
C42 C -0.9160(2) 0.38485(11) 1.07573(18) 0.0956(11) Uani 1 1 d . . . . .
H42A H -0.965306 0.397689 1.042074 0.143 Uiso 1 1 calc R U . . .
H42B H -0.893153 0.403748 1.113904 0.143 Uiso 1 1 calc R U . . .
H42C H -0.948667 0.362219 1.100192 0.143 Uiso 1 1 calc R U . . .
C43 C 0.59157(18) 0.57722(8) 0.33878(13) 0.0523(6) Uani 1 1 d . . . . .
H43 H 0.530410 0.576720 0.367368 0.063 Uiso 1 1 calc R U . . .
C44 C 0.63079(18) 0.61303(8) 0.32427(13) 0.0520(6) Uani 1 1 d D . . . .
H44 H 0.692446 0.612917 0.296237 0.062 Uiso 0.506(6) 1 calc R U P A 1
H44A H 0.691209 0.616122 0.295419 0.062 Uiso 0.494(6) 1 calc R U P A 2
C64 C 0.74956(17) 0.42689(8) 0.24951(13) 0.0532(7) Uani 1 1 d D . . . .
H64 H 0.809673 0.427953 0.219810 0.064 Uiso 1 1 calc R U . . .
C65 C 0.71336(19) 0.39111(7) 0.26386(14) 0.0554(6) Uani 1 1 d . U . . .
H65 H 0.654196 0.388531 0.294247 0.067 Uiso 0.831(3) 1 calc R U P B 1
H65A H 0.649795 0.390848 0.289511 0.067 Uiso 0.169(3) 1 calc R U P B 2
F1B F 0.8000(7) 0.6774(3) 0.3134(4) 0.055(2) Uani 0.494(6) 1 d D U P A 2
F2B F 0.6819(6) 0.6773(3) 0.2083(5) 0.0552(19) Uani 0.494(6) 1 d D U P A 2
F3B F 0.6257(18) 0.3216(7) 0.3811(10) 0.0560(14) Uani 0.169(3) 1 d D U P B 2
F4B F 0.541280 0.330120 0.269400 0.057 Uani 0.1691 1 d D U P B 2
O3B O 0.3979(4) 0.76566(17) 0.3996(3) 0.0759(17) Uani 0.494(6) 1 d D U P A 2
O4B O 0.5219(5) 0.81045(15) 0.4102(3) 0.0716(16) Uani 0.494(6) 1 d D U P A 2
O5B O 0.8051(9) 0.1783(3) 0.2458(6) 0.0636(15) Uani 0.169(3) 1 d D U P B 2
O6B O 0.8802(9) 0.2215(4) 0.1808(9) 0.0592(12) Uani 0.169(3) 1 d D U P B 2
N1B N 0.6137(10) 0.6823(4) 0.3349(8) 0.048(2) Uani 0.494(6) 1 d D U P A 2
N2B N 0.7125(7) 0.7379(3) 0.2772(6) 0.047(2) Uani 0.494(6) 1 d D U P A 2
N3B N 1.1325(8) 0.7220(3) 0.0686(6) 0.103(3) Uani 0.494(6) 1 d D U P A 2
N4B N 0.7142(17) 0.3134(5) 0.2639(15) 0.0561(8) Uani 0.169(3) 1 d D U P B 2
N5B N 0.5858(15) 0.2630(4) 0.3129(13) 0.0561(8) Uani 0.169(3) 1 d D U P B 2
N6B N 0.1788(15) 0.2985(5) 0.5202(13) 0.0562(13) Uani 0.169(3) 1 d D U P B 2
C45B C 0.5782(14) 0.6458(3) 0.3538(12) 0.054(3) Uani 0.494(6) 1 d D U P A 2
C46B C 0.4926(10) 0.6479(3) 0.3984(8) 0.059(2) Uani 0.494(6) 1 d D U P A 2
H46B H 0.454665 0.626513 0.418549 0.070 Uiso 0.494(6) 1 calc R U P A 2
C47B C 0.4737(7) 0.6875(3) 0.4077(6) 0.055(2) Uani 0.494(6) 1 d D U P A 2
H47B H 0.420129 0.698561 0.436677 0.066 Uiso 0.494(6) 1 calc R U P A 2
C48B C 0.5485(8) 0.7092(3) 0.3661(6) 0.043(2) Uani 0.494(6) 1 d D U P A 2
C49B C 0.5630(7) 0.7489(3) 0.3555(5) 0.047(2) Uani 0.494(6) 1 d D U P A 2
C50B C 0.4850(7) 0.7755(2) 0.3910(6) 0.058(2) Uani 0.494(6) 1 d D U P A 2
C51B C 0.4435(6) 0.8364(2) 0.4401(5) 0.086(3) Uani 0.494(6) 1 d D U P A 2
H51A H 0.390475 0.840702 0.401950 0.129 Uiso 0.494(6) 1 calc R U P A 2
H51B H 0.474280 0.861734 0.454065 0.129 Uiso 0.494(6) 1 calc R U P A 2
H51C H 0.412831 0.824157 0.484485 0.129 Uiso 0.494(6) 1 calc R U P A 2
C52B C 0.6429(8) 0.7633(3) 0.3141(5) 0.050(2) Uani 0.494(6) 1 d D U P A 2
C53B C 0.6733(6) 0.8020(3) 0.2985(4) 0.061(2) Uani 0.494(6) 1 d D U P A 2
H53B H 0.639481 0.825212 0.315037 0.073 Uiso 0.494(6) 1 calc R U P A 2
C54B C 0.7596(7) 0.8009(3) 0.2558(5) 0.058(3) Uani 0.494(6) 1 d D U P A 2
H54B H 0.796746 0.823206 0.238569 0.070 Uiso 0.494(6) 1 calc R U P A 2
C55B C 0.7846(8) 0.7605(4) 0.2415(6) 0.055(2) Uani 0.494(6) 1 d D U P A 2
C56B C 0.8715(9) 0.7484(3) 0.1969(7) 0.056(3) Uani 0.494(6) 1 d D U P A 2
C57B C 0.9470(7) 0.7766(3) 0.1811(5) 0.067(2) Uani 0.494(6) 1 d D U P A 2
H57B H 0.939181 0.802578 0.200252 0.080 Uiso 0.494(6) 1 calc R U P A 2
C58B C 1.0330(9) 0.7678(3) 0.1383(6) 0.073(3) Uani 0.494(6) 1 d D U P A 2
H58B H 1.081530 0.788035 0.128780 0.087 Uiso 0.494(6) 1 calc R U P A 2
C59B C 1.0497(9) 0.7309(4) 0.1096(7) 0.077(3) Uani 0.494(6) 1 d D U P A 2
C60B C 0.9704(9) 0.7026(3) 0.1226(9) 0.076(3) Uani 0.494(6) 1 d D U P A 2
H60B H 0.976055 0.677052 0.101104 0.091 Uiso 0.494(6) 1 calc R U P A 2
C61B C 0.8876(10) 0.7114(4) 0.1646(11) 0.067(3) Uani 0.494(6) 1 d D U P A 2
H61B H 0.837888 0.691362 0.172568 0.081 Uiso 0.494(6) 1 calc R U P A 2
C62B C 1.1508(12) 0.6826(4) 0.0422(10) 0.139(6) Uani 0.494(6) 1 d D U P A 2
H62D H 1.088098 0.672135 0.019392 0.208 Uiso 0.494(6) 1 calc R U P A 2
H62E H 1.171368 0.665821 0.084365 0.208 Uiso 0.494(6) 1 calc R U P A 2
H62F H 1.205458 0.683067 0.004729 0.208 Uiso 0.494(6) 1 calc R U P A 2
C63B C 1.2057(8) 0.7525(3) 0.0453(7) 0.102(3) Uani 0.494(6) 1 d D U P A 2
H63D H 1.241803 0.762673 0.089520 0.153 Uiso 0.494(6) 1 calc R U P A 2
H63E H 1.168836 0.774057 0.020526 0.153 Uiso 0.494(6) 1 calc R U P A 2
H63F H 1.255183 0.740984 0.010419 0.153 Uiso 0.494(6) 1 calc R U P A 2
C66B C 0.757(3) 0.3497(5) 0.246(3) 0.0558(7) Uani 0.169(3) 1 d D U P B 2
C67B C 0.8470(19) 0.3399(5) 0.2045(15) 0.0559(8) Uani 0.169(3) 1 d D U P B 2
H67B H 0.896654 0.357913 0.186145 0.067 Uiso 0.169(3) 1 calc R U P B 2
C68B C 0.8482(17) 0.2994(5) 0.1963(13) 0.0561(9) Uani 0.169(3) 1 d D U P B 2
H68B H 0.898131 0.285320 0.168364 0.067 Uiso 0.169(3) 1 calc R U P B 2
C69B C 0.7687(17) 0.2819(5) 0.2334(14) 0.0564(8) Uani 0.169(3) 1 d D U P B 2
C70B C 0.7350(15) 0.2434(4) 0.2420(15) 0.0572(9) Uani 0.169(3) 1 d D U P B 2
C71B C 0.7911(10) 0.2092(4) 0.2103(9) 0.0588(10) Uani 0.169(3) 1 d D U P B 2
C72B C 0.9176(12) 0.1905(4) 0.1239(9) 0.0598(16) Uani 0.169(3) 1 d D U P B 2
H72D H 0.925890 0.203004 0.074688 0.090 Uiso 0.169(3) 1 calc R U P B 2
H72E H 0.867272 0.169149 0.120088 0.090 Uiso 0.169(3) 1 calc R U P B 2
H72F H 0.983403 0.179729 0.140643 0.090 Uiso 0.169(3) 1 calc R U P B 2
C73B C 0.6487(15) 0.2342(5) 0.2805(14) 0.0565(9) Uani 0.169(3) 1 d D U P B 2
C74B C 0.6034(16) 0.1971(5) 0.2959(15) 0.0562(10) Uani 0.169(3) 1 d D U P B 2
H74B H 0.628341 0.172261 0.279237 0.067 Uiso 0.169(3) 1 calc R U P B 2
C75B C 0.5205(13) 0.2027(5) 0.3373(11) 0.0560(10) Uani 0.169(3) 1 d D U P B 2
H75B H 0.476302 0.182515 0.354883 0.067 Uiso 0.169(3) 1 calc R U P B 2
C76B C 0.5083(17) 0.2442(5) 0.3513(15) 0.0560(9) Uani 0.169(3) 1 d D U P B 2
C77B C 0.4309(18) 0.2606(6) 0.3970(16) 0.0559(11) Uani 0.169(3) 1 d D U P B 2
C78B C 0.3599(15) 0.2341(6) 0.4290(14) 0.0559(12) Uani 0.169(3) 1 d D U P B 2
H78B H 0.367996 0.206532 0.420813 0.067 Uiso 0.169(3) 1 calc R U P B 2
C79B C 0.2816(15) 0.2468(6) 0.4705(13) 0.0559(12) Uani 0.169(3) 1 d D U P B 2
H79B H 0.238682 0.227916 0.494046 0.067 Uiso 0.169(3) 1 calc R U P B 2
C80B C 0.2606(16) 0.2867(5) 0.4805(15) 0.0560(12) Uani 0.169(3) 1 d D U P B 2
C81B C 0.3272(19) 0.3142(6) 0.4471(16) 0.0560(12) Uani 0.169(3) 1 d D U P B 2
H81B H 0.313249 0.341668 0.449813 0.067 Uiso 0.169(3) 1 calc R U P B 2
C82B C 0.412(2) 0.3008(6) 0.4106(16) 0.0560(12) Uani 0.169(3) 1 d D U P B 2
H82B H 0.460743 0.319566 0.393721 0.067 Uiso 0.169(3) 1 calc R U P B 2
C83B C 0.1604(18) 0.3404(5) 0.5342(13) 0.0565(17) Uani 0.169(3) 1 d D U P B 2
H83D H 0.162301 0.354866 0.486638 0.085 Uiso 0.169(3) 1 calc R U P B 2
H83E H 0.213370 0.350673 0.567986 0.085 Uiso 0.169(3) 1 calc R U P B 2
H83F H 0.093048 0.343731 0.557357 0.085 Uiso 0.169(3) 1 calc R U P B 2
C84B C 0.1047(13) 0.2703(5) 0.5505(12) 0.0568(17) Uani 0.169(3) 1 d D U P B 2
H84D H 0.128695 0.260777 0.599377 0.085 Uiso 0.169(3) 1 calc R U P B 2
H84E H 0.097632 0.247964 0.515939 0.085 Uiso 0.169(3) 1 calc R U P B 2
H84F H 0.038264 0.283348 0.556356 0.085 Uiso 0.169(3) 1 calc R U P B 2
B1B B 0.7031(12) 0.6921(4) 0.2818(10) 0.043(3) Uani 0.494(6) 1 d D U P A 2
B2B B 0.6136(14) 0.3076(5) 0.3084(11) 0.0562(8) Uani 0.169(3) 1 d D U P B 2
F1A F 0.8038(7) 0.6749(3) 0.2983(4) 0.0489(17) Uani 0.506(6) 1 d D U P A 1
F2A F 0.7017(6) 0.6750(3) 0.2060(5) 0.0546(19) Uani 0.506(6) 1 d D U P A 1
F3A F 0.6376(3) 0.32600(13) 0.36810(17) 0.0622(9) Uani 0.831(3) 1 d D U P B 1
F4A F 0.54199(12) 0.32805(5) 0.26169(10) 0.0641(6) Uani 0.831(3) 1 d D U P B 1
O3A O 0.5882(5) 0.82190(13) 0.4000(3) 0.0706(15) Uani 0.506(6) 1 d D U P A 1
O4A O 0.4457(5) 0.78619(17) 0.3852(4) 0.0610(18) Uani 0.506(6) 1 d D U P A 1
O5A O 0.8765(2) 0.23117(9) 0.12554(17) 0.1067(11) Uani 0.831(3) 1 d D U P B 1
O6A O 0.8628(2) 0.19480(8) 0.22657(15) 0.0810(8) Uani 0.831(3) 1 d D U P B 1
N1A N 0.6311(10) 0.6881(3) 0.3240(8) 0.044(2) Uani 0.506(6) 1 d D U P A 1
N2A N 0.7424(7) 0.7394(3) 0.2619(6) 0.050(2) Uani 0.506(6) 1 d D U P A 1
N3A N 1.1590(9) 0.7044(3) 0.0587(6) 0.086(3) Uani 0.506(6) 1 d D U P A 1
N4A N 0.7232(3) 0.32006(9) 0.2501(2) 0.0524(9) Uani 0.831(3) 1 d D U P B 1
N5A N 0.6140(2) 0.26519(8) 0.2989(2) 0.0525(8) Uani 0.831(3) 1 d D U P B 1
N6A N 0.2037(3) 0.28463(10) 0.5144(2) 0.0730(11) Uani 0.831(3) 1 d D U P B 1
C45A C 0.5931(12) 0.6523(3) 0.3450(11) 0.045(3) Uani 0.506(6) 1 d D U P A 1
C46A C 0.5078(9) 0.6616(3) 0.3936(8) 0.057(2) Uani 0.506(6) 1 d D U P A 1
H46A H 0.465358 0.642992 0.418432 0.069 Uiso 0.506(6) 1 calc R U P A 1
C47A C 0.4989(7) 0.7017(3) 0.3974(5) 0.054(2) Uani 0.506(6) 1 d D U P A 1
H47A H 0.448191 0.715471 0.424987 0.064 Uiso 0.506(6) 1 calc R U P A 1
C48A C 0.5750(8) 0.7193(3) 0.3549(6) 0.047(2) Uani 0.506(6) 1 d D U P A 1
C49A C 0.5997(7) 0.7582(3) 0.3419(5) 0.047(2) Uani 0.506(6) 1 d D U P A 1
C50A C 0.5462(5) 0.7923(2) 0.3782(4) 0.0589(18) Uani 0.506(6) 1 d D U P A 1
C51A C 0.3901(6) 0.8194(2) 0.4168(4) 0.080(2) Uani 0.506(6) 1 d D U P A 1
H51D H 0.404044 0.843207 0.387289 0.120 Uiso 0.506(6) 1 calc R U P A 1
H51E H 0.412106 0.823626 0.468791 0.120 Uiso 0.506(6) 1 calc R U P A 1
H51F H 0.316503 0.813781 0.415606 0.120 Uiso 0.506(6) 1 calc R U P A 1
C52A C 0.6808(7) 0.7682(3) 0.2960(5) 0.052(2) Uani 0.506(6) 1 d D U P A 1
C53A C 0.7186(7) 0.8055(3) 0.2761(5) 0.056(2) Uani 0.506(6) 1 d D U P A 1
H53A H 0.691378 0.830328 0.291101 0.067 Uiso 0.506(6) 1 calc R U P A 1
C54A C 0.8013(6) 0.7998(2) 0.2312(5) 0.062(2) Uani 0.506(6) 1 d D U P A 1
H54A H 0.841028 0.820054 0.208876 0.075 Uiso 0.506(6) 1 calc R U P A 1
C55A C 0.8187(8) 0.7590(3) 0.2232(6) 0.053(2) Uani 0.506(6) 1 d D U P A 1
C56A C 0.9014(8) 0.7424(4) 0.1806(7) 0.056(2) Uani 0.506(6) 1 d D U P A 1
C57A C 0.9822(7) 0.7682(3) 0.1593(5) 0.064(3) Uani 0.506(6) 1 d D U P A 1
H57A H 0.979618 0.795164 0.174223 0.077 Uiso 0.506(6) 1 calc R U P A 1
C58A C 1.0629(8) 0.7554(3) 0.1183(6) 0.068(2) Uani 0.506(6) 1 d D U P A 1
H58A H 1.113043 0.774021 0.103102 0.082 Uiso 0.506(6) 1 calc R U P A 1
C59A C 1.0750(9) 0.7167(3) 0.0979(6) 0.065(2) Uani 0.506(6) 1 d D U P A 1
C60A C 0.9973(8) 0.6904(3) 0.1191(8) 0.070(3) Uani 0.506(6) 1 d D U P A 1
H60A H 1.002927 0.663278 0.106147 0.084 Uiso 0.506(6) 1 calc R U P A 1
C61A C 0.9130(10) 0.7032(4) 0.1585(11) 0.068(3) Uani 0.506(6) 1 d D U P A 1
H61A H 0.861063 0.684709 0.170856 0.081 Uiso 0.506(6) 1 calc R U P A 1
C62A C 1.1767(10) 0.6629(3) 0.0468(9) 0.107(4) Uani 0.506(6) 1 d D U P A 1
H62A H 1.158136 0.648179 0.092062 0.161 Uiso 0.506(6) 1 calc R U P A 1
H62B H 1.249245 0.658531 0.035693 0.161 Uiso 0.506(6) 1 calc R U P A 1
H62C H 1.134921 0.653712 0.004492 0.161 Uiso 0.506(6) 1 calc R U P A 1
C63A C 1.2372(8) 0.7323(3) 0.0355(7) 0.102(3) Uani 0.506(6) 1 d D U P A 1
H63A H 1.239500 0.754440 0.070940 0.153 Uiso 0.5056 1 d . U P A 1
H63B H 1.219700 0.742500 -0.014750 0.153 Uiso 0.5056 1 d . U P A 1
H63C H 1.303420 0.719220 0.033850 0.153 Uiso 0.5056 1 d . U P A 1
C66A C 0.7601(5) 0.35683(11) 0.2353(4) 0.0536(12) Uani 0.831(3) 1 d D U P B 1
C67A C 0.8483(3) 0.35290(11) 0.1904(3) 0.0645(11) Uani 0.831(3) 1 d D U P B 1
H67A H 0.889310 0.373865 0.171889 0.077 Uiso 0.831(3) 1 calc R U P B 1
C68A C 0.8639(3) 0.31348(12) 0.1785(2) 0.0688(11) Uani 0.831(3) 1 d D U P B 1
H68A H 0.918039 0.302086 0.150443 0.083 Uiso 0.831(3) 1 calc R U P B 1
C69A C 0.7848(3) 0.29273(11) 0.2154(2) 0.0564(10) Uani 0.831(3) 1 d D U P B 1
C70A C 0.7654(3) 0.25255(11) 0.2227(2) 0.0589(9) Uani 0.831(3) 1 d D U P B 1
C71A C 0.8347(3) 0.22459(14) 0.1828(3) 0.0784(12) Uani 0.831(3) 1 d D U P B 1
C72A C 0.9417(3) 0.16982(12) 0.1928(3) 0.1015(16) Uani 0.831(3) 1 d D U P B 1
H72A H 0.914204 0.157282 0.147465 0.152 Uiso 0.831(3) 1 calc R U P B 1
H72B H 0.962567 0.149404 0.228707 0.152 Uiso 0.831(3) 1 calc R U P B 1
H72C H 1.001029 0.186064 0.179673 0.152 Uiso 0.831(3) 1 calc R U P B 1
C73A C 0.6826(3) 0.23923(10) 0.2631(2) 0.0592(9) Uani 0.831(3) 1 d D U P B 1
C74A C 0.6479(3) 0.20044(10) 0.2760(2) 0.0691(10) Uani 0.831(3) 1 d D U P B 1
H74A H 0.678724 0.176934 0.257763 0.083 Uiso 0.831(3) 1 calc R U P B 1
C75A C 0.5634(3) 0.20252(11) 0.3185(2) 0.0675(11) Uani 0.831(3) 1 d D U P B 1
H75A H 0.524642 0.180523 0.335332 0.081 Uiso 0.831(3) 1 calc R U P B 1
C76A C 0.5409(3) 0.24287(10) 0.3343(2) 0.0538(9) Uani 0.831(3) 1 d D U P B 1
C77A C 0.4575(3) 0.25611(10) 0.3806(2) 0.0542(10) Uani 0.831(3) 1 d D U P B 1
C78A C 0.4028(3) 0.22766(10) 0.4209(2) 0.0623(10) Uani 0.831(3) 1 d D U P B 1
H78A H 0.423572 0.200834 0.417421 0.075 Uiso 0.831(3) 1 calc R U P B 1
C79A C 0.3209(3) 0.23668(11) 0.4649(2) 0.0641(10) Uani 0.831(3) 1 d D U P B 1
H79A H 0.286968 0.216146 0.491188 0.077 Uiso 0.831(3) 1 calc R U P B 1
C80A C 0.2863(3) 0.27515(12) 0.4720(2) 0.0613(10) Uani 0.831(3) 1 d D U P B 1
C81A C 0.3410(4) 0.30436(12) 0.4334(3) 0.0729(13) Uani 0.831(3) 1 d D U P B 1
H81A H 0.320873 0.331208 0.437974 0.087 Uiso 0.831(3) 1 calc R U P B 1
C82A C 0.4229(4) 0.29493(12) 0.3893(3) 0.0686(13) Uani 0.831(3) 1 d D U P B 1
H82A H 0.457482 0.315527 0.363633 0.082 Uiso 0.831(3) 1 calc R U P B 1
C83A C 0.1640(4) 0.32444(16) 0.5155(3) 0.0888(15) Uani 0.831(3) 1 d D U P B 1
H83A H 0.216998 0.342512 0.534015 0.133 Uiso 0.831(3) 1 calc R U P B 1
H83B H 0.104454 0.325641 0.548680 0.133 Uiso 0.831(3) 1 calc R U P B 1
H83C H 0.143587 0.332187 0.464671 0.133 Uiso 0.831(3) 1 calc R U P B 1
C84A C 0.1432(3) 0.25407(13) 0.5511(2) 0.0815(13) Uani 0.831(3) 1 d D U P B 1
H84A H 0.104903 0.239126 0.513178 0.122 Uiso 0.831(3) 1 calc R U P B 1
H84B H 0.095228 0.266397 0.586115 0.122 Uiso 0.831(3) 1 calc R U P B 1
H84C H 0.188765 0.236164 0.578606 0.122 Uiso 0.831(3) 1 calc R U P B 1
B1A B 0.7236(12) 0.6942(4) 0.2711(10) 0.048(3) Uani 0.506(6) 1 d D U P A 1
B2A B 0.6262(3) 0.31069(12) 0.2965(2) 0.0510(10) Uani 0.831(3) 1 d D U P B 1

loop_
_atom_site_aniso_label
_atom_site_aniso_U_11
_atom_site_aniso_U_22
_atom_site_aniso_U_33
_atom_site_aniso_U_23
_atom_site_aniso_U_13
_atom_site_aniso_U_12
O1 0.0501(10) 0.0632(12) 0.0709(11) 0.0064(9) 0.0294(9) -0.0084(9)
O2 0.0393(9) 0.0661(12) 0.0710(12) 0.0114(9) 0.0230(9) -0.0068(8)
C1 0.0575(19) 0.151(3) 0.088(2) -0.012(2) 0.0348(18) -0.021(2)
C2 0.0556(17) 0.096(2) 0.0655(18) -0.0003(16) 0.0163(15) -0.0204(16)
C3 0.0413(14) 0.0757(19) 0.0503(15) -0.0021(13) 0.0091(12) -0.0045(13)
C4 0.0448(14) 0.0605(17) 0.0566(16) 0.0027(13) 0.0131(13) -0.0034(12)
C5 0.0427(14) 0.0563(16) 0.0563(16) 0.0006(13) 0.0132(12) -0.0017(12)
C6 0.0475(14) 0.0512(15) 0.0565(16) 0.0000(12) 0.0136(13) -0.0021(12)
C7 0.0434(14) 0.0496(15) 0.0571(15) 0.0015(12) 0.0135(12) -0.0009(12)
C8 0.0450(14) 0.0535(16) 0.0540(15) -0.0008(12) 0.0154(12) -0.0019(12)
C9 0.0425(14) 0.0560(16) 0.0502(15) -0.0021(12) 0.0118(12) -0.0024(12)
C10 0.0408(13) 0.0601(17) 0.0551(15) -0.0019(13) 0.0131(12) -0.0031(12)
C11 0.0391(13) 0.0658(17) 0.0503(15) 0.0005(13) 0.0126(12) -0.0032(12)
C12 0.0403(13) 0.0660(17) 0.0506(15) -0.0014(13) 0.0138(12) -0.0043(12)
C13 0.0405(13) 0.0711(18) 0.0508(15) -0.0025(13) 0.0150(12) -0.0066(12)
C14 0.0413(14) 0.0720(18) 0.0555(16) 0.0030(14) 0.0147(12) -0.0047(13)
C15 0.0437(14) 0.0698(18) 0.0501(15) 0.0028(13) 0.0149(12) -0.0052(13)
C16 0.0395(13) 0.0691(18) 0.0582(16) 0.0090(14) 0.0162(12) -0.0029(12)
C17 0.0419(14) 0.0667(17) 0.0526(15) 0.0028(13) 0.0158(12) -0.0072(13)
C18 0.0420(14) 0.0622(17) 0.0567(16) 0.0114(13) 0.0160(12) -0.0077(12)
C19 0.0332(13) 0.0686(18) 0.0446(14) 0.0065(13) 0.0093(11) -0.0059(12)
C20 0.0370(13) 0.0588(17) 0.0515(15) 0.0104(13) 0.0091(12) -0.0087(12)
C21 0.0333(12) 0.0630(17) 0.0443(14) 0.0094(12) 0.0022(11) -0.0053(12)
C22 0.0298(12) 0.0692(18) 0.0479(15) 0.0106(13) 0.0081(11) -0.0061(12)
C23 0.0395(13) 0.0576(17) 0.0510(15) 0.0098(12) 0.0047(12) -0.0080(12)
C24 0.0379(13) 0.0588(17) 0.0463(14) 0.0068(12) 0.0045(12) -0.0071(12)
C25 0.0396(13) 0.0657(17) 0.0535(15) 0.0089(13) 0.0130(12) -0.0136(12)
C26 0.0383(13) 0.0671(17) 0.0545(15) 0.0075(13) 0.0116(12) -0.0073(12)
C27 0.0385(13) 0.0629(17) 0.0491(15) 0.0065(12) 0.0115(11) -0.0071(12)
C28 0.0390(13) 0.0619(16) 0.0496(15) 0.0088(12) 0.0113(12) -0.0046(12)
C29 0.0371(13) 0.0588(16) 0.0494(15) 0.0043(12) 0.0102(11) -0.0068(11)
C30 0.0389(13) 0.0612(16) 0.0528(15) 0.0065(13) 0.0097(12) -0.0058(12)
C31 0.0407(13) 0.0605(16) 0.0522(15) 0.0007(12) 0.0129(12) -0.0091(12)
C32 0.0421(14) 0.0613(17) 0.0544(16) 0.0027(13) 0.0102(12) -0.0053(12)
C33 0.0438(14) 0.0615(17) 0.0562(16) -0.0010(13) 0.0174(12) -0.0057(12)
C34 0.0417(14) 0.0589(16) 0.0538(15) 0.0018(12) 0.0156(12) -0.0028(12)
C35 0.0432(14) 0.0542(16) 0.0534(15) -0.0005(12) 0.0148(12) -0.0016(12)
C36 0.0410(13) 0.0509(15) 0.0506(15) -0.0005(12) 0.0117(12) -0.0015(11)
C37 0.0456(14) 0.0532(16) 0.0500(15) -0.0032(12) 0.0136(12) -0.0027(12)
C38 0.0427(13) 0.0582(16) 0.0510(15) -0.0003(12) 0.0134(12) -0.0006(12)
C39 0.0527(15) 0.0641(17) 0.0625(17) -0.0096(14) 0.0224(13) -0.0083(13)
C40 0.0458(15) 0.0742(19) 0.0569(16) 0.0055(14) 0.0167(13) 0.0016(13)
C41 0.0616(18) 0.099(2) 0.079(2) -0.0081(18) 0.0305(16) -0.0216(17)
C42 0.0586(18) 0.144(3) 0.084(2) 0.016(2) 0.0305(17) -0.007(2)
C43 0.0361(13) 0.0685(19) 0.0524(15) 0.0099(14) 0.0084(12) -0.0009(13)
C44 0.0391(13) 0.0625(18) 0.0545(16) 0.0025(13) 0.0082(12) 0.0004(13)
C64 0.0396(13) 0.0685(19) 0.0515(15) 0.0049(13) 0.0072(12) -0.0031(13)
C65 0.0479(12) 0.0514(13) 0.0671(14) 0.0010(12) 0.0103(11) -0.0021(11)
F1B 0.056(2) 0.052(2) 0.057(3) 0.0003(18) 0.0055(18) 0.0023(15)
F2B 0.056(3) 0.051(2) 0.058(2) -0.0039(15) 0.0055(17) -0.0047(18)
F3B 0.053(2) 0.044(2) 0.070(2) 0.000(2) 0.011(2) -0.001(2)
F4B 0.061 0.035 0.076 0.002 0.006 -0.002
O3B 0.058(3) 0.067(4) 0.103(4) -0.017(3) 0.012(3) 0.008(2)
O4B 0.090(4) 0.048(3) 0.077(3) -0.005(2) 0.014(3) 0.005(3)
O5B 0.060(3) 0.052(3) 0.079(3) 0.003(2) 0.015(3) -0.001(2)
O6B 0.056(2) 0.048(2) 0.074(2) 0.0035(19) 0.015(2) -0.0009(19)
N1B 0.038(4) 0.056(4) 0.052(5) -0.001(4) 0.009(3) 0.002(3)
N2B 0.047(4) 0.040(4) 0.055(4) 0.002(3) -0.002(3) -0.004(3)
N3B 0.075(5) 0.111(7) 0.124(5) -0.021(5) 0.040(5) -0.025(5)
N4B 0.0522(14) 0.0465(14) 0.0698(15) 0.0013(13) 0.0113(13) -0.0013(13)
N5B 0.0536(15) 0.0446(15) 0.0704(16) 0.0012(14) 0.0115(14) -0.0010(14)
N6B 0.054(2) 0.046(2) 0.069(2) 0.000(2) 0.012(2) -0.001(2)
C45B 0.044(6) 0.062(5) 0.055(6) 0.009(4) 0.010(4) -0.013(4)
C46B 0.044(4) 0.064(5) 0.068(4) 0.002(5) 0.024(3) -0.005(4)
C47B 0.040(4) 0.060(5) 0.066(4) 0.003(4) 0.024(3) -0.002(4)
C48B 0.032(5) 0.048(5) 0.050(4) 0.001(4) 0.012(3) -0.002(4)
C49B 0.045(4) 0.043(5) 0.054(4) -0.002(3) -0.001(3) -0.005(4)
C50B 0.062(5) 0.050(4) 0.062(4) -0.002(4) -0.007(4) 0.003(4)
C51B 0.107(6) 0.058(4) 0.094(6) -0.017(4) 0.024(5) 0.022(4)
C52B 0.053(6) 0.037(4) 0.059(5) 0.004(4) -0.001(4) -0.002(4)
C53B 0.065(5) 0.047(4) 0.071(4) 0.009(3) 0.010(4) -0.004(4)
C54B 0.062(6) 0.043(4) 0.069(6) 0.008(4) 0.020(5) -0.006(5)
C55B 0.053(5) 0.050(4) 0.063(5) 0.006(4) -0.002(4) -0.003(4)
C56B 0.056(6) 0.052(5) 0.061(5) 0.009(4) 0.000(4) -0.008(4)
C57B 0.066(5) 0.058(5) 0.076(5) 0.007(4) 0.010(4) -0.013(4)
C58B 0.072(6) 0.071(5) 0.075(6) 0.004(4) 0.015(5) -0.009(5)
C59B 0.063(5) 0.086(6) 0.083(5) -0.004(5) 0.011(4) -0.010(5)
C60B 0.061(6) 0.075(6) 0.090(5) -0.007(5) 0.015(5) -0.014(5)
C61B 0.056(5) 0.065(6) 0.080(5) 0.005(5) 0.011(5) -0.014(5)
C62B 0.089(8) 0.132(15) 0.195(12) -0.035(12) 0.083(8) -0.039(10)
C63B 0.068(6) 0.136(10) 0.102(6) 0.008(7) 0.002(5) -0.035(6)
C66B 0.0503(13) 0.0485(14) 0.0687(14) 0.0011(13) 0.0111(13) -0.0015(12)
C67B 0.0511(15) 0.0477(16) 0.0691(16) 0.0013(15) 0.0116(15) -0.0015(15)
C68B 0.0518(16) 0.0471(16) 0.0696(17) 0.0013(15) 0.0119(15) -0.0013(15)
C69B 0.0525(15) 0.0466(15) 0.0702(16) 0.0015(14) 0.0121(14) -0.0012(14)
C70B 0.0539(16) 0.0465(16) 0.0714(16) 0.0020(14) 0.0129(15) -0.0012(14)
C71B 0.0556(18) 0.0477(18) 0.0732(19) 0.0032(17) 0.0142(17) -0.0011(17)
C72B 0.058(3) 0.048(3) 0.074(3) 0.004(3) 0.016(3) 0.001(3)
C73B 0.0536(16) 0.0453(16) 0.0707(16) 0.0016(15) 0.0121(15) -0.0011(15)
C74B 0.0535(17) 0.0448(17) 0.0704(18) 0.0014(16) 0.0121(17) -0.0010(16)
C75B 0.0535(18) 0.0445(18) 0.0700(18) 0.0012(17) 0.0118(17) -0.0009(17)
C76B 0.0536(17) 0.0445(17) 0.0699(17) 0.0010(16) 0.0116(16) -0.0009(16)
C77B 0.0537(19) 0.0448(19) 0.0693(19) 0.0005(18) 0.0119(18) -0.0008(17)
C78B 0.054(2) 0.045(2) 0.069(2) 0.0003(19) 0.012(2) -0.0008(19)
C79B 0.054(2) 0.045(2) 0.069(2) 0.000(2) 0.012(2) -0.001(2)
C80B 0.054(2) 0.045(2) 0.069(2) 0.000(2) 0.012(2) -0.001(2)
C81B 0.054(2) 0.045(2) 0.069(2) 0.000(2) 0.012(2) -0.001(2)
C82B 0.054(2) 0.045(2) 0.069(2) 0.0003(19) 0.012(2) -0.0008(19)
C83B 0.054(3) 0.046(3) 0.069(3) -0.001(3) 0.011(3) -0.001(3)
C84B 0.054(3) 0.047(3) 0.069(3) 0.000(3) 0.012(3) 0.000(3)
B1B 0.045(6) 0.032(4) 0.053(6) -0.004(4) -0.001(4) -0.003(4)
B2B 0.0537(14) 0.0444(14) 0.0707(14) 0.0012(13) 0.0108(13) -0.0012(13)
F1A 0.049(2) 0.047(2) 0.052(2) 0.0032(17) 0.0055(17) 0.0045(14)
F2A 0.056(2) 0.051(2) 0.057(2) -0.0073(15) 0.0061(17) -0.0031(17)
F3A 0.0683(18) 0.0536(17) 0.0648(18) -0.0037(13) 0.0121(13) -0.0148(11)
F4A 0.0473(10) 0.0535(11) 0.0915(14) 0.0106(9) 0.0012(9) 0.0012(8)
O3A 0.077(4) 0.051(3) 0.084(3) -0.013(2) 0.008(3) 0.004(2)
O4A 0.057(4) 0.056(4) 0.070(3) -0.008(3) 0.010(3) 0.009(3)
O5A 0.121(2) 0.120(3) 0.080(2) -0.0063(18) 0.0241(18) 0.0403(19)
O6A 0.0703(17) 0.0707(18) 0.102(2) -0.0104(15) 0.0152(15) 0.0113(15)
N1A 0.039(4) 0.044(4) 0.048(4) 0.002(3) 0.015(3) 0.005(3)
N2A 0.051(5) 0.041(3) 0.058(4) 0.002(3) 0.011(3) -0.001(3)
N3A 0.072(5) 0.072(6) 0.114(6) 0.007(5) 0.041(4) -0.005(5)
N4A 0.0476(16) 0.054(2) 0.056(2) -0.0016(16) 0.0026(14) 0.0030(16)
N5A 0.052(2) 0.0423(15) 0.063(2) 0.0003(13) 0.0003(15) 0.0017(14)
N6A 0.079(3) 0.070(2) 0.070(2) 0.007(2) 0.0125(19) 0.0034(18)
C45A 0.030(5) 0.059(5) 0.046(5) 0.008(5) 0.014(3) 0.000(4)
C46A 0.041(4) 0.063(6) 0.067(4) 0.016(5) 0.023(3) -0.006(4)
C47A 0.044(5) 0.054(5) 0.063(4) 0.005(4) 0.018(4) -0.003(4)
C48A 0.041(4) 0.053(5) 0.047(4) 0.003(4) 0.009(3) -0.002(4)
C49A 0.044(5) 0.039(5) 0.058(5) 0.002(4) 0.008(4) -0.002(4)
C50A 0.064(4) 0.048(4) 0.064(4) -0.001(3) 0.004(3) 0.004(4)
C51A 0.072(5) 0.081(5) 0.086(5) -0.028(4) 0.005(4) 0.027(4)
C52A 0.055(4) 0.039(4) 0.062(4) -0.001(3) 0.010(3) 0.002(4)
C53A 0.061(6) 0.035(4) 0.073(6) 0.000(3) 0.029(4) -0.004(4)
C54A 0.067(5) 0.042(3) 0.078(5) 0.003(3) 0.018(4) -0.004(3)
C55A 0.055(5) 0.042(4) 0.061(5) 0.006(3) 0.004(4) -0.013(4)
C56A 0.056(5) 0.048(5) 0.064(5) 0.008(3) 0.008(3) -0.005(4)
C57A 0.067(6) 0.052(4) 0.073(6) -0.001(4) 0.017(5) -0.002(5)
C58A 0.066(5) 0.059(5) 0.080(5) 0.007(4) 0.013(4) -0.002(4)
C59A 0.062(5) 0.063(5) 0.070(4) 0.007(4) 0.013(4) -0.006(4)
C60A 0.062(5) 0.060(5) 0.089(5) 0.003(4) 0.030(4) -0.005(4)
C61A 0.063(6) 0.054(5) 0.086(5) -0.002(4) 0.019(5) -0.015(4)
C62A 0.096(6) 0.091(8) 0.135(7) 0.011(6) 0.045(6) 0.018(5)
C63A 0.069(5) 0.099(7) 0.137(8) 0.037(6) 0.045(5) -0.010(5)
C66A 0.0450(18) 0.057(2) 0.059(3) 0.004(2) 0.0000(17) -0.003(2)
C67A 0.0498(19) 0.065(3) 0.078(3) 0.004(2) 0.0201(19) 0.001(2)
C68A 0.055(2) 0.072(3) 0.079(3) 0.002(2) 0.0197(18) 0.005(2)
C69A 0.050(2) 0.057(2) 0.062(2) -0.0022(18) 0.0056(18) 0.0062(18)
C70A 0.058(2) 0.057(2) 0.062(2) -0.0012(18) 0.0015(17) 0.0061(18)
C71A 0.064(3) 0.074(3) 0.097(3) 0.006(2) 0.005(3) 0.019(2)
C72A 0.069(2) 0.082(3) 0.154(4) -0.042(3) 0.028(3) 0.022(2)
C73A 0.068(3) 0.045(2) 0.065(3) -0.0064(17) -0.004(2) 0.0070(19)
C74A 0.079(3) 0.047(2) 0.081(3) -0.0059(18) 0.005(2) 0.0048(19)
C75A 0.076(3) 0.043(2) 0.084(3) 0.0037(19) 0.005(2) -0.004(2)
C76A 0.058(2) 0.0442(19) 0.059(2) 0.0046(17) -0.0055(18) -0.0041(18)
C77A 0.061(3) 0.0428(19) 0.059(3) 0.0051(17) -0.0015(19) -0.0081(18)
C78A 0.064(2) 0.049(2) 0.073(2) 0.0032(17) -0.002(2) -0.0045(19)
C79A 0.072(3) 0.053(2) 0.068(2) 0.006(2) 0.003(2) -0.0109(19)
C80A 0.066(3) 0.063(3) 0.055(2) 0.002(2) 0.0012(19) -0.001(2)
C81A 0.082(3) 0.049(3) 0.089(3) 0.008(2) 0.016(2) 0.002(2)
C82A 0.075(3) 0.052(3) 0.079(4) 0.007(2) 0.016(2) -0.008(2)
C83A 0.097(3) 0.095(4) 0.075(3) 0.014(3) 0.024(3) 0.024(3)
C84A 0.078(3) 0.087(3) 0.079(3) 0.003(3) 0.019(2) -0.010(2)
B1A 0.041(5) 0.056(5) 0.048(5) 0.010(4) 0.012(4) -0.001(4)
B2A 0.051(2) 0.045(2) 0.057(2) 0.0023(18) -0.003(2) -0.0043(17)

loop_
_atom_type_symbol
_atom_type_description
_atom_type_scat_dispersion_real
_atom_type_scat_dispersion_imag
_atom_type_scat_source
C C 0.0137 0.0067 'International Tables Vol C Tables 4.2.6.8 and 6.1.1.4'
H H 0.0000 0.0000 'International Tables Vol C Tables 4.2.6.8 and 6.1.1.4'
B B 0.0070 0.0029 'International Tables Vol C Tables 4.2.6.8 and 6.1.1.4'
F F 0.0583 0.0400 'International Tables Vol C Tables 4.2.6.8 and 6.1.1.4'
N N 0.0241 0.0134 'International Tables Vol C Tables 4.2.6.8 and 6.1.1.4'
O O 0.0389 0.0241 'International Tables Vol C Tables 4.2.6.8 and 6.1.1.4'

loop_
_geom_angle_atom_site_label_1
_geom_angle_atom_site_label_2
_geom_angle_atom_site_label_3
_geom_angle
_geom_angle_site_symmetry_1
_geom_angle_site_symmetry_3
_geom_angle_publ_flag
C19 O1 C18 119.97(19) . . ?
C22 O2 C25 118.52(19) . . ?
H1A C1 H1B 109.5 . . ?
H1A C1 H1C 109.5 . . ?
H1B C1 H1C 109.5 . . ?
C2 C1 H1A 109.5 . . ?
C2 C1 H1B 109.5 . . ?
C2 C1 H1C 109.5 . . ?
C1 C2 H2A 109.0 . . ?
C1 C2 H2B 109.0 . . ?
H2A C2 H2B 107.8 . . ?
C3 C2 C1 112.9(3) . . ?
C3 C2 H2A 109.0 . . ?
C3 C2 H2B 109.0 . . ?
C2 C3 H3A 109.0 . . ?
C2 C3 H3B 109.0 . . ?
C2 C3 C4 112.7(2) . . ?
H3A C3 H3B 107.8 . . ?
C4 C3 H3A 109.0 . . ?
C4 C3 H3B 109.0 . . ?
C3 C4 H4A 108.6 . . ?
C3 C4 H4B 108.6 . . ?
H4A C4 H4B 107.6 . . ?
C5 C4 C3 114.8(2) . . ?
C5 C4 H4A 108.6 . . ?
C5 C4 H4B 108.6 . . ?
C4 C5 H5A 109.1 . . ?
C4 C5 H5B 109.1 . . ?
C4 C5 C6 112.7(2) . . ?
H5A C5 H5B 107.8 . . ?
C6 C5 H5A 109.1 . . ?
C6 C5 H5B 109.1 . . ?
C5 C6 H6A 108.5 . . ?
C5 C6 H6B 108.5 . . ?
H6A C6 H6B 107.5 . . ?
C7 C6 C5 114.9(2) . . ?
C7 C6 H6A 108.5 . . ?
C7 C6 H6B 108.5 . . ?
C6 C7 H7A 108.9 . . ?
C6 C7 H7B 108.9 . . ?
C6 C7 C8 113.5(2) . . ?
H7A C7 H7B 107.7 . . ?
C8 C7 H7A 108.9 . . ?
C8 C7 H7B 108.9 . . ?
C7 C8 H8A 108.7 . . ?
C7 C8 H8B 108.7 . . ?
H8A C8 H8B 107.6 . . ?
C9 C8 C7 114.2(2) . . ?
C9 C8 H8A 108.7 . . ?
C9 C8 H8B 108.7 . . ?
C8 C9 H9A 109.0 . . ?
C8 C9 H9B 109.0 . . ?
H9A C9 H9B 107.8 . . ?
C10 C9 C8 113.0(2) . . ?
C10 C9 H9A 109.0 . . ?
C10 C9 H9B 109.0 . . ?
C9 C10 H10A 108.8 . . ?
C9 C10 H10B 108.8 . . ?
C9 C10 C11 113.8(2) . . ?
H10A C10 H10B 107.7 . . ?
C11 C10 H10A 108.8 . . ?
C11 C10 H10B 108.8 . . ?
C10 C11 H11A 108.8 . . ?
C10 C11 H11B 108.8 . . ?
C10 C11 C12 113.6(2) . . ?
H11A C11 H11B 107.7 . . ?
C12 C11 H11A 108.8 . . ?
C12 C11 H11B 108.8 . . ?
C11 C12 H12A 108.9 . . ?
C11 C12 H12B 108.9 . . ?
H12A C12 H12B 107.7 . . ?
C13 C12 C11 113.5(2) . . ?
C13 C12 H12A 108.9 . . ?
C13 C12 H12B 108.9 . . ?
C12 C13 H13A 108.9 . . ?
C12 C13 H13B 108.9 . . ?
C12 C13 C14 113.5(2) . . ?
H13A C13 H13B 107.7 . . ?
C14 C13 H13A 108.9 . . ?
C14 C13 H13B 108.9 . . ?
C13 C14 H14A 108.9 . . ?
C13 C14 H14B 108.9 . . ?
H14A C14 H14B 107.7 . . ?
C15 C14 C13 113.3(2) . . ?
C15 C14 H14A 108.9 . . ?
C15 C14 H14B 108.9 . . ?
C14 C15 H15A 108.6 . . ?
C14 C15 H15B 108.6 . . ?
C14 C15 C16 114.6(2) . . ?
H15A C15 H15B 107.6 . . ?
C16 C15 H15A 108.6 . . ?
C16 C15 H15B 108.6 . . ?
C15 C16 H16A 109.2 . . ?
C15 C16 H16B 109.2 . . ?
H16A C16 H16B 107.9 . . ?
C17 C16 C15 111.9(2) . . ?
C17 C16 H16A 109.2 . . ?
C17 C16 H16B 109.2 . . ?
C16 C17 H17A 108.8 . . ?
C16 C17 H17B 108.8 . . ?
H17A C17 H17B 107.7 . . ?
C18 C17 C16 113.8(2) . . ?
C18 C17 H17A 108.8 . . ?
C18 C17 H17B 108.8 . . ?
O1 C18 C17 105.16(19) . . ?
O1 C18 H18A 110.7 . . ?
O1 C18 H18B 110.7 . . ?
C17 C18 H18A 110.7 . . ?
C17 C18 H18B 110.7 . . ?
H18A C18 H18B 108.8 . . ?
O1 C19 C24 114.3(2) . . ?
C20 C19 O1 124.3(2) . . ?
C20 C19 C24 121.5(2) . . ?
C19 C20 H20 119.3 . . ?
C19 C20 C21 121.3(2) . . ?
C21 C20 H20 119.3 . . ?
C20 C21 C22 116.7(2) . . ?
C20 C21 C43 122.4(2) . . ?
C22 C21 C43 120.9(2) . . ?
O2 C22 C21 114.4(2) . . ?
C23 C22 O2 123.9(2) . . ?
C23 C22 C21 121.7(2) . . ?
C22 C23 H23 119.3 . . ?
C22 C23 C24 121.4(2) . . ?
C24 C23 H23 119.3 . . ?
C19 C24 C64 119.6(2) . . ?
C23 C24 C19 117.4(2) . . ?
C23 C24 C64 123.0(2) . . ?
O2 C25 H25A 110.4 . . ?
O2 C25 H25B 110.4 . . ?
O2 C25 C26 106.5(2) . . ?
H25A C25 H25B 108.6 . . ?
C26 C25 H25A 110.4 . . ?
C26 C25 H25B 110.4 . . ?
C25 C26 H26A 108.8 . . ?
C25 C26 H26B 108.8 . . ?
C25 C26 C27 113.9(2) . . ?
H26A C26 H26B 107.7 . . ?
C27 C26 H26A 108.8 . . ?
C27 C26 H26B 108.8 . . ?
C26 C27 H27A 109.3 . . ?
C26 C27 H27B 109.3 . . ?
C26 C27 C28 111.6(2) . . ?
H27A C27 H27B 108.0 . . ?
C28 C27 H27A 109.3 . . ?
C28 C27 H27B 109.3 . . ?
C27 C28 H28A 108.5 . . ?
C27 C28 H28B 108.5 . . ?
H28A C28 H28B 107.5 . . ?
C29 C28 C27 115.0(2) . . ?
C29 C28 H28A 108.5 . . ?
C29 C28 H28B 108.5 . . ?
C28 C29 H29A 109.2 . . ?
C28 C29 H29B 109.2 . . ?
C28 C29 C30 112.1(2) . . ?
H29A C29 H29B 107.9 . . ?
C30 C29 H29A 109.2 . . ?
C30 C29 H29B 109.2 . . ?
C29 C30 H30A 108.7 . . ?
C29 C30 H30B 108.7 . . ?
H30A C30 H30B 107.6 . . ?
C31 C30 C29 114.1(2) . . ?
C31 C30 H30A 108.7 . . ?
C31 C30 H30B 108.7 . . ?
C30 C31 H31A 108.9 . . ?
C30 C31 H31B 108.9 . . ?
C30 C31 C32 113.2(2) . . ?
H31A C31 H31B 107.8 . . ?
C32 C31 H31A 108.9 . . ?
C32 C31 H31B 108.9 . . ?
C31 C32 H32A 108.6 . . ?
C31 C32 H32B 108.6 . . ?
H32A C32 H32B 107.6 . . ?
C33 C32 C31 114.6(2) . . ?
C33 C32 H32A 108.6 . . ?
C33 C32 H32B 108.6 . . ?
C32 C33 H33A 108.8 . . ?
C32 C33 H33B 108.8 . . ?
C32 C33 C34 113.6(2) . . ?
H33A C33 H33B 107.7 . . ?
C34 C33 H33A 108.8 . . ?
C34 C33 H33B 108.8 . . ?
C33 C34 H34A 108.9 . . ?
C33 C34 H34B 108.9 . . ?
H34A C34 H34B 107.8 . . ?
C35 C34 C33 113.1(2) . . ?
C35 C34 H34A 108.9 . . ?
C35 C34 H34B 108.9 . . ?
C34 C35 H35A 108.7 . . ?
C34 C35 H35B 108.7 . . ?
C34 C35 C36 114.3(2) . . ?
H35A C35 H35B 107.6 . . ?
C36 C35 H35A 108.7 . . ?
C36 C35 H35B 108.7 . . ?
C35 C36 H36A 109.1 . . ?
C35 C36 H36B 109.1 . . ?
H36A C36 H36B 107.8 . . ?
C37 C36 C35 112.55(19) . . ?
C37 C36 H36A 109.1 . . ?
C37 C36 H36B 109.1 . . ?
C36 C37 H37A 108.5 . . ?
C36 C37 H37B 108.5 . . ?
H37A C37 H37B 107.5 . . ?
C38 C37 C36 115.2(2) . . ?
C38 C37 H37A 108.5 . . ?
C38 C37 H37B 108.5 . . ?
C37 C38 H38A 109.1 . . ?
C37 C38 H38B 109.1 . . ?
C37 C38 C39 112.3(2) . . ?
H38A C38 H38B 107.9 . . ?
C39 C38 H38A 109.1 . . ?
C39 C38 H38B 109.1 . . ?
C38 C39 H39A 108.4 . . ?
C38 C39 H39B 108.4 . . ?
H39A C39 H39B 107.5 . . ?
C40 C39 C38 115.5(2) . . ?
C40 C39 H39A 108.4 . . ?
C40 C39 H39B 108.4 . . ?
C39 C40 H40A 108.9 . . ?
C39 C40 H40B 108.9 . . ?
H40A C40 H40B 107.7 . . ?
C41 C40 C39 113.3(2) . . ?
C41 C40 H40A 108.9 . . ?
C41 C40 H40B 108.9 . . ?
C40 C41 H41A 108.7 . . ?
C40 C41 H41B 108.7 . . ?
C40 C41 C42 114.4(3) . . ?
H41A C41 H41B 107.6 . . ?
C42 C41 H41A 108.7 . . ?
C42 C41 H41B 108.7 . . ?
C41 C42 H42A 109.5 . . ?
C41 C42 H42B 109.5 . . ?
C41 C42 H42C 109.5 . . ?
H42A C42 H42B 109.5 . . ?
H42A C42 H42C 109.5 . . ?
H42B C42 H42C 109.5 . . ?
C21 C43 H43 116.3 . . ?
C44 C43 C21 127.5(2) . . ?
C44 C43 H43 116.3 . . ?
C43 C44 H44 115.1 . . ?
C43 C44 H44A 121.5 . . ?
C43 C44 C45B 116.9(6) . . ?
C43 C44 C45A 129.9(6) . . ?
C45B C44 H44A 121.5 . . ?
C45A C44 H44 115.1 . . ?
C24 C64 H64 116.0 . . ?
C65 C64 C24 128.0(2) . . ?
C65 C64 H64 116.0 . . ?
C64 C65 H65 119.1 . . ?
C64 C65 H65A 114.5 . . ?
C64 C65 C66B 131.0(8) . . ?
C64 C65 C66A 121.9(3) . . ?
C66B C65 H65A 114.5 . . ?
C66A C65 H65 119.1 . . ?
C50B O4B C51B 112.3(7) . . ?
C71B O6B C72B 109.0(12) . . ?
C45B N1B C48B 106.8(8) . . ?
C45B N1B B1B 127.4(10) . . ?
C48B N1B B1B 125.5(10) . . ?
C52B N2B B1B 121.9(7) . . ?
C55B N2B C52B 108.8(8) . . ?
C55B N2B B1B 129.3(8) . . ?
C59B N3B C62B 121.6(11) . . ?
C59B N3B C63B 121.5(9) . . ?
C62B N3B C63B 116.8(10) . . ?
C66B N4B C69B 112.3(13) . . ?
C66B N4B B2B 125.0(15) . . ?
C69B N4B B2B 122.6(14) . . ?
C73B N5B B2B 121.1(13) . . ?
C76B N5B C73B 108.4(12) . . ?
C76B N5B B2B 130.2(13) . . ?
C80B N6B C83B 120.7(15) . . ?
C80B N6B C84B 121.8(14) . . ?
C83B N6B C84B 117.4(15) . . ?
N1B C45B C44 117.0(11) . . ?
N1B C45B C46B 112.0(9) . . ?
C46B C45B C44 130.9(10) . . ?
C45B C46B H46B 127.2 . . ?
C47B C46B C45B 105.5(7) . . ?
C47B C46B H46B 127.2 . . ?
C46B C47B H47B 125.8 . . ?
C46B C47B C48B 108.3(7) . . ?
C48B C47B H47B 125.8 . . ?
N1B C48B C47B 107.3(8) . . ?
N1B C48B C49B 120.7(8) . . ?
C49B C48B C47B 132.0(8) . . ?
C48B C49B C50B 115.8(7) . . ?
C48B C49B C52B 122.0(9) . . ?
C52B C49B C50B 122.2(10) . . ?
O3B C50B O4B 124.1(8) . . ?
O3B C50B C49B 122.4(7) . . ?
O4B C50B C49B 113.6(7) . . ?
O4B C51B H51A 109.5 . . ?
O4B C51B H51B 109.5 . . ?
O4B C51B H51C 109.5 . . ?
H51A C51B H51B 109.5 . . ?
H51A C51B H51C 109.5 . . ?
H51B C51B H51C 109.5 . . ?
C49B C52B N2B 121.7(8) . . ?
C49B C52B C53B 131.2(10) . . ?
C53B C52B N2B 107.0(8) . . ?
C52B C53B H53B 125.6 . . ?
C54B C53B C52B 108.8(9) . . ?
C54B C53B H53B 125.6 . . ?
C53B C54B H54B 125.8 . . ?
C53B C54B C55B 108.4(9) . . ?
C55B C54B H54B 125.8 . . ?
N2B C55B C54B 106.9(7) . . ?
N2B C55B C56B 129.8(10) . . ?
C54B C55B C56B 123.3(10) . . ?
C57B C56B C55B 118.2(10) . . ?
C61B C56B C55B 126.9(10) . . ?
C61B C56B C57B 114.9(10) . . ?
C56B C57B H57B 118.8 . . ?
C58B C57B C56B 122.3(9) . . ?
C58B C57B H57B 118.8 . . ?
C57B C58B H58B 119.0 . . ?
C59B C58B C57B 122.0(10) . . ?
C59B C58B H58B 119.0 . . ?
N3B C59B C58B 122.6(11) . . ?
N3B C59B C60B 121.6(11) . . ?
C58B C59B C60B 115.7(9) . . ?
C59B C60B H60B 119.1 . . ?
C61B C60B C59B 121.7(10) . . ?
C61B C60B H60B 119.1 . . ?
C56B C61B H61B 118.4 . . ?
C60B C61B C56B 123.2(12) . . ?
C60B C61B H61B 118.4 . . ?
N3B C62B H62D 109.5 . . ?
N3B C62B H62E 109.5 . . ?
N3B C62B H62F 109.5 . . ?
H62D C62B H62E 109.5 . . ?
H62D C62B H62F 109.5 . . ?
H62E C62B H62F 109.5 . . ?
N3B C63B H63D 109.5 . . ?
N3B C63B H63E 109.5 . . ?
N3B C63B H63F 109.5 . . ?
H63D C63B H63E 109.5 . . ?
H63D C63B H63F 109.5 . . ?
H63E C63B H63F 109.5 . . ?
N4B C66B C65 127.2(16) . . ?
N4B C66B C67B 104.3(13) . . ?
C67B C66B C65 128.4(15) . . ?
C66B C67B H67B 126.4 . . ?
C68B C67B C66B 107.2(14) . . ?
C68B C67B H67B 126.4 . . ?
C67B C68B H68B 124.2 . . ?
C69B C68B C67B 111.7(14) . . ?
C69B C68B H68B 124.2 . . ?
C68B C69B N4B 104.4(13) . . ?
C68B C69B C70B 134.7(15) . . ?
C70B C69B N4B 120.9(14) . . ?
C69B C70B C71B 122.3(13) . . ?
C73B C70B C69B 122.4(14) . . ?
C73B C70B C71B 115.3(13) . . ?
O5B C71B O6B 109.6(12) . . ?
O5B C71B C70B 122.6(14) . . ?
O6B C71B C70B 109.7(12) . . ?
O6B C72B H72D 109.5 . . ?
O6B C72B H72E 109.5 . . ?
O6B C72B H72F 109.5 . . ?
H72D C72B H72E 109.5 . . ?
H72D C72B H72F 109.5 . . ?
H72E C72B H72F 109.5 . . ?
N5B C73B C74B 107.0(12) . . ?
C70B C73B N5B 122.6(14) . . ?
C70B C73B C74B 130.4(15) . . ?
C73B C74B H74B 125.6 . . ?
C75B C74B C73B 108.8(14) . . ?
C75B C74B H74B 125.6 . . ?
C74B C75B H75B 125.4 . . ?
C74B C75B C76B 109.2(14) . . ?
C76B C75B H75B 125.4 . . ?
N5B C76B C75B 106.4(13) . . ?
N5B C76B C77B 129.3(15) . . ?
C77B C76B C75B 124.3(15) . . ?
C78B C77B C76B 117.2(15) . . ?
C82B C77B C76B 127.3(16) . . ?
C82B C77B C78B 115.4(14) . . ?
C77B C78B H78B 119.2 . . ?
C79B C78B C77B 121.6(16) . . ?
C79B C78B H78B 119.2 . . ?
C78B C79B H79B 118.8 . . ?
C78B C79B C80B 122.4(16) . . ?
C80B C79B H79B 118.8 . . ?
N6B C80B C79B 120.9(15) . . ?
N6B C80B C81B 121.4(15) . . ?
C79B C80B C81B 117.7(15) . . ?
C80B C81B H81B 120.4 . . ?
C82B C81B C80B 119.2(17) . . ?
C82B C81B H81B 120.4 . . ?
C77B C82B H82B 118.4 . . ?
C81B C82B C77B 123.2(18) . . ?
C81B C82B H82B 118.4 . . ?
N6B C83B H83D 109.5 . . ?
N6B C83B H83E 109.5 . . ?
N6B C83B H83F 109.5 . . ?
H83D C83B H83E 109.5 . . ?
H83D C83B H83F 109.5 . . ?
H83E C83B H83F 109.5 . . ?
N6B C84B H84D 109.5 . . ?
N6B C84B H84E 109.5 . . ?
N6B C84B H84F 109.5 . . ?
H84D C84B H84E 109.5 . . ?
H84D C84B H84F 109.5 . . ?
H84E C84B H84F 109.5 . . ?
F1B B1B N1B 110.2(12) . . ?
F1B B1B N2B 106.7(10) . . ?
F2B B1B F1B 113.4(10) . . ?
F2B B1B N1B 110.1(11) . . ?
F2B B1B N2B 108.4(11) . . ?
N1B B1B N2B 107.9(9) . . ?
F3B B2B F4B 110.6(16) . . ?
F3B B2B N4B 110.0(17) . . ?
F3B B2B N5B 107.9(16) . . ?
F4B B2B N4B 104.4(15) . . ?
F4B B2B N5B 113.4(15) . . ?
N4B B2B N5B 110.4(13) . . ?
C50A O4A C51A 114.2(7) . . ?
C71A O6A C72A 113.0(3) . . ?
C45A N1A C48A 111.7(8) . . ?
C45A N1A B1A 124.9(9) . . ?
C48A N1A B1A 123.3(9) . . ?
C52A N2A B1A 123.0(7) . . ?
C55A N2A C52A 107.3(8) . . ?
C55A N2A B1A 129.6(8) . . ?
C59A N3A C62A 120.2(9) . . ?
C59A N3A C63A 120.9(8) . . ?
C62A N3A C63A 118.6(9) . . ?
C66A N4A C69A 108.6(3) . . ?
C66A N4A B2A 125.6(3) . . ?
C69A N4A B2A 125.8(3) . . ?
C73A N5A B2A 122.8(3) . . ?
C76A N5A C73A 108.1(3) . . ?
C76A N5A B2A 129.2(3) . . ?
C80A N6A C83A 121.0(3) . . ?
C80A N6A C84A 121.0(3) . . ?
C83A N6A C84A 117.4(4) . . ?
N1A C45A C44 127.8(9) . . ?
N1A C45A C46A 104.6(8) . . ?
C46A C45A C44 127.5(10) . . ?
C45A C46A H46A 125.9 . . ?
C47A C46A C45A 108.2(7) . . ?
C47A C46A H46A 125.9 . . ?
C46A C47A H47A 125.1 . . ?
C46A C47A C48A 109.8(9) . . ?
C48A C47A H47A 125.1 . . ?
C47A C48A N1A 105.6(9) . . ?
C49A C48A N1A 122.1(7) . . ?
C49A C48A C47A 132.2(9) . . ?
C48A C49A C50A 123.7(8) . . ?
C48A C49A C52A 121.0(8) . . ?
C52A C49A C50A 115.2(8) . . ?
O3A C50A O4A 123.0(7) . . ?
O3A C50A C49A 124.5(7) . . ?
O4A C50A C49A 112.5(6) . . ?
O4A C51A H51D 109.5 . . ?
O4A C51A H51E 109.5 . . ?
O4A C51A H51F 109.5 . . ?
H51D C51A H51E 109.5 . . ?
H51D C51A H51F 109.5 . . ?
H51E C51A H51F 109.5 . . ?
C49A C52A N2A 121.8(9) . . ?
C49A C52A C53A 129.9(9) . . ?
C53A C52A N2A 108.3(6) . . ?
C52A C53A H53A 126.3 . . ?
C54A C53A C52A 107.5(8) . . ?
C54A C53A H53A 126.3 . . ?
C53A C54A H54A 125.4 . . ?
C53A C54A C55A 109.3(8) . . ?
C55A C54A H54A 125.4 . . ?
N2A C55A C54A 107.6(8) . . ?
N2A C55A C56A 128.4(9) . . ?
C54A C55A C56A 123.9(9) . . ?
C57A C56A C55A 117.5(10) . . ?
C61A C56A C55A 127.2(10) . . ?
C61A C56A C57A 115.3(8) . . ?
C56A C57A H57A 119.1 . . ?
C58A C57A C56A 121.7(9) . . ?
C58A C57A H57A 119.1 . . ?
C57A C58A H58A 118.6 . . ?
C57A C58A C59A 122.7(10) . . ?
C59A C58A H58A 118.6 . . ?
N3A C59A C58A 121.4(9) . . ?
N3A C59A C60A 121.8(7) . . ?
C58A C59A C60A 116.8(9) . . ?
C59A C60A H60A 119.4 . . ?
C61A C60A C59A 121.3(9) . . ?
C61A C60A H60A 119.4 . . ?
C56A C61A H61A 118.9 . . ?
C60A C61A C56A 122.1(10) . . ?
C60A C61A H61A 118.9 . . ?
N3A C62A H62A 109.5 . . ?
N3A C62A H62B 109.5 . . ?
N3A C62A H62C 109.5 . . ?
H62A C62A H62B 109.5 . . ?
H62A C62A H62C 109.5 . . ?
H62B C62A H62C 109.5 . . ?
N3A C63A H63A 109.4 . . ?
N3A C63A H63B 109.1 . . ?
N3A C63A H63C 109.9 . . ?
H63A C63A H63B 108.8 . . ?
H63A C63A H63C 110.0 . . ?
H63B C63A H63C 109.6 . . ?
C65 C66A C67A 129.7(3) . . ?
N4A C66A C65 122.0(3) . . ?
N4A C66A C67A 108.3(3) . . ?
C66A C67A H67A 126.2 . . ?
C68A C67A C66A 107.7(3) . . ?
C68A C67A H67A 126.2 . . ?
C67A C68A H68A 126.2 . . ?
C67A C68A C69A 107.6(3) . . ?
C69A C68A H68A 126.2 . . ?
N4A C69A C68A 107.8(3) . . ?
N4A C69A C70A 120.6(3) . . ?
C70A C69A C68A 131.6(3) . . ?
C69A C70A C71A 117.7(3) . . ?
C73A C70A C69A 120.9(3) . . ?
C73A C70A C71A 121.4(4) . . ?
O5A C71A O6A 121.6(4) . . ?
O5A C71A C70A 125.2(4) . . ?
O6A C71A C70A 111.6(4) . . ?
O6A C72A H72A 109.5 . . ?
O6A C72A H72B 109.5 . . ?
O6A C72A H72C 109.5 . . ?
H72A C72A H72B 109.5 . . ?
H72A C72A H72C 109.5 . . ?
H72B C72A H72C 109.5 . . ?
C70A C73A N5A 122.3(3) . . ?
C70A C73A C74A 130.1(3) . . ?
C74A C73A N5A 107.5(3) . . ?
C73A C74A H74A 126.0 . . ?
C75A C74A C73A 108.0(3) . . ?
C75A C74A H74A 126.0 . . ?
C74A C75A H75A 125.3 . . ?
C74A C75A C76A 109.4(3) . . ?
C76A C75A H75A 125.3 . . ?
N5A C76A C75A 107.0(3) . . ?
N5A C76A C77A 128.4(3) . . ?
C75A C76A C77A 124.6(3) . . ?
C78A C77A C76A 118.0(3) . . ?
C82A C77A C76A 127.0(3) . . ?
C82A C77A C78A 115.0(3) . . ?
C77A C78A H78A 118.5 . . ?
C79A C78A C77A 123.0(3) . . ?
C79A C78A H78A 118.5 . . ?
C78A C79A H79A 119.3 . . ?
C78A C79A C80A 121.4(3) . . ?
C80A C79A H79A 119.3 . . ?
N6A C80A C79A 122.3(4) . . ?
N6A C80A C81A 121.0(3) . . ?
C79A C80A C81A 116.8(3) . . ?
C80A C81A H81A 119.4 . . ?
C82A C81A C80A 121.3(4) . . ?
C82A C81A H81A 119.4 . . ?
C77A C82A H82A 118.7 . . ?
C81A C82A C77A 122.5(3) . . ?
C81A C82A H82A 118.7 . . ?
N6A C83A H83A 109.5 . . ?
N6A C83A H83B 109.5 . . ?
N6A C83A H83C 109.5 . . ?
H83A C83A H83B 109.5 . . ?
H83A C83A H83C 109.5 . . ?
H83B C83A H83C 109.5 . . ?
N6A C84A H84A 109.5 . . ?
N6A C84A H84B 109.5 . . ?
N6A C84A H84C 109.5 . . ?
H84A C84A H84B 109.5 . . ?
H84A C84A H84C 109.5 . . ?
H84B C84A H84C 109.5 . . ?
F1A B1A F2A 103.8(11) . . ?
F1A B1A N1A 109.2(11) . . ?
F1A B1A N2A 113.5(12) . . ?
F2A B1A N1A 107.1(11) . . ?
F2A B1A N2A 114.3(12) . . ?
N1A B1A N2A 108.7(9) . . ?
F3A B2A F4A 109.6(4) . . ?
F3A B2A N4A 109.3(3) . . ?
F3A B2A N5A 110.9(3) . . ?
F4A B2A N4A 108.8(3) . . ?
F4A B2A N5A 110.5(3) . . ?
N5A B2A N4A 107.6(3) . . ?

loop_
_geom_bond_atom_site_label_1
_geom_bond_atom_site_label_2
_geom_bond_distance
_geom_bond_site_symmetry_2
_geom_bond_publ_flag
O1 C18 1.425(3) . ?
O1 C19 1.376(2) . ?
O2 C22 1.382(2) . ?
O2 C25 1.434(3) . ?
C1 H1A 0.9800 . ?
C1 H1B 0.9800 . ?
C1 H1C 0.9800 . ?
C1 C2 1.531(4) . ?
C2 H2A 0.9900 . ?
C2 H2B 0.9900 . ?
C2 C3 1.515(3) . ?
C3 H3A 0.9900 . ?
C3 H3B 0.9900 . ?
C3 C4 1.520(3) . ?
C4 H4A 0.9900 . ?
C4 H4B 0.9900 . ?
C4 C5 1.514(3) . ?
C5 H5A 0.9900 . ?
C5 H5B 0.9900 . ?
C5 C6 1.523(3) . ?
C6 H6A 0.9900 . ?
C6 H6B 0.9900 . ?
C6 C7 1.517(3) . ?
C7 H7A 0.9900 . ?
C7 H7B 0.9900 . ?
C7 C8 1.522(3) . ?
C8 H8A 0.9900 . ?
C8 H8B 0.9900 . ?
C8 C9 1.521(3) . ?
C9 H9A 0.9900 . ?
C9 H9B 0.9900 . ?
C9 C10 1.517(3) . ?
C10 H10A 0.9900 . ?
C10 H10B 0.9900 . ?
C10 C11 1.519(3) . ?
C11 H11A 0.9900 . ?
C11 H11B 0.9900 . ?
C11 C12 1.521(3) . ?
C12 H12A 0.9900 . ?
C12 H12B 0.9900 . ?
C12 C13 1.518(3) . ?
C13 H13A 0.9900 . ?
C13 H13B 0.9900 . ?
C13 C14 1.523(3) . ?
C14 H14A 0.9900 . ?
C14 H14B 0.9900 . ?
C14 C15 1.518(3) . ?
C15 H15A 0.9900 . ?
C15 H15B 0.9900 . ?
C15 C16 1.523(3) . ?
C16 H16A 0.9900 . ?
C16 H16B 0.9900 . ?
C16 C17 1.511(3) . ?
C17 H17A 0.9900 . ?
C17 H17B 0.9900 . ?
C17 C18 1.511(3) . ?
C18 H18A 0.9900 . ?
C18 H18B 0.9900 . ?
C19 C20 1.366(3) . ?
C19 C24 1.404(3) . ?
C20 H20 0.9500 . ?
C20 C21 1.410(3) . ?
C21 C22 1.411(3) . ?
C21 C43 1.444(3) . ?
C22 C23 1.361(3) . ?
C23 H23 0.9500 . ?
C23 C24 1.399(3) . ?
C24 C64 1.445(3) . ?
C25 H25A 0.9900 . ?
C25 H25B 0.9900 . ?
C25 C26 1.507(3) . ?
C26 H26A 0.9900 . ?
C26 H26B 0.9900 . ?
C26 C27 1.513(3) . ?
C27 H27A 0.9900 . ?
C27 H27B 0.9900 . ?
C27 C28 1.524(3) . ?
C28 H28A 0.9900 . ?
C28 H28B 0.9900 . ?
C28 C29 1.516(3) . ?
C29 H29A 0.9900 . ?
C29 H29B 0.9900 . ?
C29 C30 1.524(3) . ?
C30 H30A 0.9900 . ?
C30 H30B 0.9900 . ?
C30 C31 1.520(3) . ?
C31 H31A 0.9900 . ?
C31 H31B 0.9900 . ?
C31 C32 1.525(3) . ?
C32 H32A 0.9900 . ?
C32 H32B 0.9900 . ?
C32 C33 1.520(3) . ?
C33 H33A 0.9900 . ?
C33 H33B 0.9900 . ?
C33 C34 1.525(3) . ?
C34 H34A 0.9900 . ?
C34 H34B 0.9900 . ?
C34 C35 1.521(3) . ?
C35 H35A 0.9900 . ?
C35 H35B 0.9900 . ?
C35 C36 1.525(3) . ?
C36 H36A 0.9900 . ?
C36 H36B 0.9900 . ?
C36 C37 1.520(3) . ?
C37 H37A 0.9900 . ?
C37 H37B 0.9900 . ?
C37 C38 1.517(3) . ?
C38 H38A 0.9900 . ?
C38 H38B 0.9900 . ?
C38 C39 1.518(3) . ?
C39 H39A 0.9900 . ?
C39 H39B 0.9900 . ?
C39 C40 1.514(3) . ?
C40 H40A 0.9900 . ?
C40 H40B 0.9900 . ?
C40 C41 1.512(3) . ?
C41 H41A 0.9900 . ?
C41 H41B 0.9900 . ?
C41 C42 1.512(4) . ?
C42 H42A 0.9800 . ?
C42 H42B 0.9800 . ?
C42 H42C 0.9800 . ?
C43 H43 0.9500 . ?
C43 C44 1.342(3) . ?
C44 H44 0.9500 . ?
C44 H44A 0.9500 . ?
C44 C45B 1.409(10) . ?
C44 C45A 1.465(9) . ?
C64 H64 0.9500 . ?
C64 C65 1.326(3) . ?
C65 H65 0.9500 . ?
C65 H65A 0.9500 . ?
C65 C66B 1.548(19) . ?
C65 C66A 1.407(5) . ?
F1B B1B 1.470(19) . ?
F2B B1B 1.43(2) . ?
F3B B2B 1.387(16) . ?
F4B B2B 1.398(16) . ?
O3B C50B 1.196(9) . ?
O4B C50B 1.323(8) . ?
O4B C51B 1.452(7) . ?
O5B C71B 1.234(12) . ?
O6B C71B 1.346(11) . ?
O6B C72B 1.539(15) . ?
N1B C45B 1.360(15) . ?
N1B C48B 1.367(14) . ?
N1B B1B 1.543(13) . ?
N2B C52B 1.416(12) . ?
N2B C55B 1.371(12) . ?
N2B B1B 1.560(15) . ?
N3B C59B 1.344(12) . ?
N3B C62B 1.432(14) . ?
N3B C63B 1.468(13) . ?
N4B C66B 1.388(16) . ?
N4B C69B 1.395(15) . ?
N4B B2B 1.550(15) . ?
N5B C73B 1.401(15) . ?
N5B C76B 1.381(15) . ?
N5B B2B 1.554(15) . ?
N6B C80B 1.346(15) . ?
N6B C83B 1.458(15) . ?
N6B C84B 1.465(15) . ?
C45B C46B 1.377(16) . ?
C46B H46B 0.9500 . ?
C46B C47B 1.371(13) . ?
C47B H47B 0.9500 . ?
C47B C48B 1.432(9) . ?
C48B C49B 1.371(12) . ?
C49B C50B 1.502(13) . ?
C49B C52B 1.372(10) . ?
C51B H51A 0.9800 . ?
C51B H51B 0.9800 . ?
C51B H51C 0.9800 . ?
C52B C53B 1.396(11) . ?
C53B H53B 0.9500 . ?
C53B C54B 1.364(9) . ?
C54B H54B 0.9500 . ?
C54B C55B 1.431(14) . ?
C55B C56B 1.448(11) . ?
C56B C57B 1.402(13) . ?
C56B C61B 1.394(16) . ?
C57B H57B 0.9500 . ?
C57B C58B 1.394(11) . ?
C58B H58B 0.9500 . ?
C58B C59B 1.368(14) . ?
C59B C60B 1.429(15) . ?
C60B H60B 0.9500 . ?
C60B C61B 1.353(15) . ?
C61B H61B 0.9500 . ?
C62B H62D 0.9800 . ?
C62B H62E 0.9800 . ?
C62B H62F 0.9800 . ?
C63B H63D 0.9800 . ?
C63B H63E 0.9800 . ?
C63B H63F 0.9800 . ?
C66B C67B 1.430(17) . ?
C67B H67B 0.9500 . ?
C67B C68B 1.380(16) . ?
C68B H68B 0.9500 . ?
C68B C69B 1.369(16) . ?
C69B C70B 1.384(15) . ?
C70B C71B 1.484(15) . ?
C70B C73B 1.359(15) . ?
C72B H72D 0.9800 . ?
C72B H72E 0.9800 . ?
C72B H72F 0.9800 . ?
C73B C74B 1.416(16) . ?
C74B H74B 0.9500 . ?
C74B C75B 1.328(16) . ?
C75B H75B 0.9500 . ?
C75B C76B 1.436(16) . ?
C76B C77B 1.414(14) . ?
C77B C78B 1.413(16) . ?
C77B C82B 1.404(16) . ?
C78B H78B 0.9500 . ?
C78B C79B 1.338(16) . ?
C79B H79B 0.9500 . ?
C79B C80B 1.389(16) . ?
C80B C81B 1.407(16) . ?
C81B H81B 0.9500 . ?
C81B C82B 1.365(16) . ?
C82B H82B 0.9500 . ?
C83B H83D 0.9800 . ?
C83B H83E 0.9800 . ?
C83B H83F 0.9800 . ?
C84B H84D 0.9800 . ?
C84B H84E 0.9800 . ?
C84B H84F 0.9800 . ?
F1A B1A 1.325(19) . ?
F2A B1A 1.36(2) . ?
F3A B2A 1.386(4) . ?
F4A B2A 1.391(4) . ?
O3A C50A 1.206(8) . ?
O4A C50A 1.336(7) . ?
O4A C51A 1.454(8) . ?
O5A C71A 1.181(5) . ?
O6A C71A 1.326(5) . ?
O6A C72A 1.464(4) . ?
N1A C45A 1.364(14) . ?
N1A C48A 1.399(14) . ?
N1A B1A 1.550(13) . ?
N2A C52A 1.405(11) . ?
N2A C55A 1.383(10) . ?
N2A B1A 1.558(16) . ?
N3A C59A 1.369(13) . ?
N3A C62A 1.439(13) . ?
N3A C63A 1.454(13) . ?
N4A C66A 1.361(4) . ?
N4A C69A 1.376(4) . ?
N4A B2A 1.549(4) . ?
N5A C73A 1.410(4) . ?
N5A C76A 1.374(4) . ?
N5A B2A 1.549(4) . ?
N6A C80A 1.359(4) . ?
N6A C83A 1.445(5) . ?
N6A C84A 1.459(4) . ?
C45A C46A 1.449(15) . ?
C46A H46A 0.9500 . ?
C46A C47A 1.363(12) . ?
C47A H47A 0.9500 . ?
C47A C48A 1.387(9) . ?
C48A C49A 1.378(11) . ?
C49A C50A 1.498(11) . ?
C49A C52A 1.385(9) . ?
C51A H51D 0.9800 . ?
C51A H51E 0.9800 . ?
C51A H51F 0.9800 . ?
C52A C53A 1.402(12) . ?
C53A H53A 0.9500 . ?
C53A C54A 1.362(9) . ?
C54A H54A 0.9500 . ?
C54A C55A 1.406(12) . ?
C55A C56A 1.438(10) . ?
C56A C57A 1.424(13) . ?
C56A C61A 1.394(15) . ?
C57A H57A 0.9500 . ?
C57A C58A 1.358(11) . ?
C58A H58A 0.9500 . ?
C58A C59A 1.369(12) . ?
C59A C60A 1.403(14) . ?
C60A H60A 0.9500 . ?
C60A C61A 1.379(14) . ?
C61A H61A 0.9500 . ?
C62A H62A 0.9800 . ?
C62A H62B 0.9800 . ?
C62A H62C 0.9800 . ?
C63A H63A 0.9820 . ?
C63A H63B 0.9861 . ?
C63A H63C 0.9721 . ?
C66A C67A 1.412(4) . ?
C67A H67A 0.9500 . ?
C67A C68A 1.367(5) . ?
C68A H68A 0.9500 . ?
C68A C69A 1.414(5) . ?
C69A C70A 1.390(5) . ?
C70A C71A 1.493(5) . ?
C70A C73A 1.379(4) . ?
C72A H72A 0.9800 . ?
C72A H72B 0.9800 . ?
C72A H72C 0.9800 . ?
C73A C74A 1.408(5) . ?
C74A H74A 0.9500 . ?
C74A C75A 1.344(4) . ?
C75A H75A 0.9500 . ?
C75A C76A 1.426(4) . ?
C76A C77A 1.441(4) . ?
C77A C78A 1.400(4) . ?
C77A C82A 1.399(5) . ?
C78A H78A 0.9500 . ?
C78A C79A 1.363(5) . ?
C79A H79A 0.9500 . ?
C79A C80A 1.385(5) . ?
C80A C81A 1.402(5) . ?
C81A H81A 0.9500 . ?
C81A C82A 1.368(5) . ?
C82A H82A 0.9500 . ?
C83A H83A 0.9800 . ?
C83A H83B 0.9800 . ?
C83A H83C 0.9800 . ?
C84A H84A 0.9800 . ?
C84A H84B 0.9800 . ?
C84A H84C 0.9800 . ?

loop_
_geom_torsion_atom_site_label_1
_geom_torsion_atom_site_label_2
_geom_torsion_atom_site_label_3
_geom_torsion_atom_site_label_4
_geom_torsion
_geom_torsion_site_symmetry_1
_geom_torsion_site_symmetry_2
_geom_torsion_site_symmetry_3
_geom_torsion_site_symmetry_4
_geom_torsion_publ_flag
O1 C19 C20 C21 -178.7(2) . . . . ?
O1 C19 C24 C23 178.8(2) . . . . ?
O1 C19 C24 C64 -2.1(3) . . . . ?
O2 C22 C23 C24 -179.6(2) . . . . ?
O2 C25 C26 C27 -179.9(2) . . . . ?
C1 C2 C3 C4 175.7(2) . . . . ?
C2 C3 C4 C5 -178.7(2) . . . . ?
C3 C4 C5 C6 -176.0(2) . . . . ?
C4 C5 C6 C7 179.7(2) . . . . ?
C5 C6 C7 C8 -178.3(2) . . . . ?
C6 C7 C8 C9 -179.2(2) . . . . ?
C7 C8 C9 C10 177.2(2) . . . . ?
C8 C9 C10 C11 179.9(2) . . . . ?
C9 C10 C11 C12 177.7(2) . . . . ?
C10 C11 C12 C13 178.0(2) . . . . ?
C11 C12 C13 C14 -179.7(2) . . . . ?
C12 C13 C14 C15 -175.2(2) . . . . ?
C13 C14 C15 C16 -178.7(2) . . . . ?
C14 C15 C16 C17 179.7(2) . . . . ?
C15 C16 C17 C18 179.4(2) . . . . ?
C16 C17 C18 O1 178.7(2) . . . . ?
C18 O1 C19 C20 -6.6(3) . . . . ?
C18 O1 C19 C24 174.1(2) . . . . ?
C19 O1 C18 C17 -178.9(2) . . . . ?
C19 C20 C21 C22 -0.3(3) . . . . ?
C19 C20 C21 C43 179.1(2) . . . . ?
C19 C24 C64 C65 -179.5(3) . . . . ?
C20 C19 C24 C23 -0.5(3) . . . . ?
C20 C19 C24 C64 178.6(2) . . . . ?
C20 C21 C22 O2 179.61(19) . . . . ?
C20 C21 C22 C23 0.1(3) . . . . ?
C20 C21 C43 C44 -1.3(4) . . . . ?
C21 C22 C23 C24 -0.2(4) . . . . ?
C21 C43 C44 C45B -179.1(11) . . . . ?
C21 C43 C44 C45A 179.1(11) . . . . ?
C22 O2 C25 C26 -179.29(19) . . . . ?
C22 C21 C43 C44 178.1(2) . . . . ?
C22 C23 C24 C19 0.4(3) . . . . ?
C22 C23 C24 C64 -178.7(2) . . . . ?
C23 C24 C64 C65 -0.4(4) . . . . ?
C24 C19 C20 C21 0.5(4) . . . . ?
C24 C64 C65 C66B -174(3) . . . . ?
C24 C64 C65 C66A 178.7(5) . . . . ?
C25 O2 C22 C21 -179.0(2) . . . . ?
C25 O2 C22 C23 0.5(3) . . . . ?
C25 C26 C27 C28 -179.6(2) . . . . ?
C26 C27 C28 C29 -179.1(2) . . . . ?
C27 C28 C29 C30 -178.4(2) . . . . ?
C28 C29 C30 C31 -180.0(2) . . . . ?
C29 C30 C31 C32 -178.4(2) . . . . ?
C30 C31 C32 C33 179.7(2) . . . . ?
C31 C32 C33 C34 178.6(2) . . . . ?
C32 C33 C34 C35 -179.0(2) . . . . ?
C33 C34 C35 C36 176.1(2) . . . . ?
C34 C35 C36 C37 178.9(2) . . . . ?
C35 C36 C37 C38 -179.8(2) . . . . ?
C36 C37 C38 C39 179.5(2) . . . . ?
C37 C38 C39 C40 179.4(2) . . . . ?
C38 C39 C40 C41 -176.7(2) . . . . ?
C39 C40 C41 C42 -178.0(2) . . . . ?
C43 C21 C22 O2 0.2(3) . . . . ?
C43 C21 C22 C23 -179.3(2) . . . . ?
C43 C44 C45B N1B -175.6(12) . . . . ?
C43 C44 C45B C46B 2(3) . . . . ?
C43 C44 C45A N1A -174.3(12) . . . . ?
C43 C44 C45A C46A 7(2) . . . . ?
C44 C45B C46B C47B -178(2) . . . . ?
C44 C45A C46A C47A -179.7(16) . . . . ?
C64 C65 C66B N4B 179(3) . . . . ?
C64 C65 C66B C67B -4(6) . . . . ?
C64 C65 C66A N4A 179.9(5) . . . . ?
C64 C65 C66A C67A 1.0(10) . . . . ?
C65 C66B C67B C68B -173(4) . . . . ?
C65 C66A C67A C68A 178.9(7) . . . . ?
N1B C45B C46B C47B 0.1(19) . . . . ?
N1B C48B C49B C50B 178.6(10) . . . . ?
N1B C48B C49B C52B -0.5(15) . . . . ?
N2B C52B C53B C54B -1.7(10) . . . . ?
N2B C55B C56B C57B -165.3(10) . . . . ?
N2B C55B C56B C61B 17.3(19) . . . . ?
N3B C59B C60B C61B 179.1(13) . . . . ?
N4B C66B C67B C68B 4(4) . . . . ?
N4B C69B C70B C71B 180(3) . . . . ?
N4B C69B C70B C73B -1(5) . . . . ?
N5B C73B C74B C75B -2(3) . . . . ?
N5B C76B C77B C78B 179(3) . . . . ?
N5B C76B C77B C82B 4(6) . . . . ?
N6B C80B C81B C82B 177(3) . . . . ?
C45B N1B C48B C47B 2.4(15) . . . . ?
C45B N1B C48B C49B -178.6(13) . . . . ?
C45B N1B B1B F1B -65(2) . . . . ?
C45B N1B B1B F2B 61(2) . . . . ?
C45B N1B B1B N2B 178.9(16) . . . . ?
C45B C46B C47B C48B 1.3(14) . . . . ?
C46B C47B C48B N1B -2.3(12) . . . . ?
C46B C47B C48B C49B 178.7(11) . . . . ?
C47B C48B C49B C50B -2.6(15) . . . . ?
C47B C48B C49B C52B 178.3(11) . . . . ?
C48B N1B C45B C44 176.8(16) . . . . ?
C48B N1B C45B C46B -1.6(19) . . . . ?
C48B N1B B1B F1B 122.0(14) . . . . ?
C48B N1B B1B F2B -112.2(14) . . . . ?
C48B N1B B1B N2B 5.9(18) . . . . ?
C48B C49B C50B O3B -30.5(13) . . . . ?
C48B C49B C50B O4B 150.5(8) . . . . ?
C48B C49B C52B N2B 2.8(14) . . . . ?
C48B C49B C52B C53B -177.6(9) . . . . ?
C49B C52B C53B C54B 178.6(10) . . . . ?
C50B C49B C52B N2B -176.2(8) . . . . ?
C50B C49B C52B C53B 3.4(15) . . . . ?
C51B O4B C50B O3B -2.5(12) . . . . ?
C51B O4B C50B C49B 176.5(7) . . . . ?
C52B N2B C55B C54B -0.3(11) . . . . ?
C52B N2B C55B C56B 179.7(10) . . . . ?
C52B N2B B1B F1B -121.8(10) . . . . ?
C52B N2B B1B F2B 115.7(11) . . . . ?
C52B N2B B1B N1B -3.4(15) . . . . ?
C52B C49B C50B O3B 148.6(9) . . . . ?
C52B C49B C50B O4B -30.4(13) . . . . ?
C52B C53B C54B C55B 1.5(10) . . . . ?
C53B C54B C55B N2B -0.7(11) . . . . ?
C53B C54B C55B C56B 179.3(9) . . . . ?
C54B C55B C56B C57B 14.6(15) . . . . ?
C54B C55B C56B C61B -162.8(12) . . . . ?
C55B N2B C52B C49B -179.1(9) . . . . ?
C55B N2B C52B C53B 1.2(10) . . . . ?
C55B N2B B1B F1B 56.5(15) . . . . ?
C55B N2B B1B F2B -66.0(15) . . . . ?
C55B N2B B1B N1B 174.9(12) . . . . ?
C55B C56B C57B C58B -179.6(10) . . . . ?
C55B C56B C61B C60B 178.9(13) . . . . ?
C56B C57B C58B C59B -0.7(15) . . . . ?
C57B C56B C61B C60B 1.4(19) . . . . ?
C57B C58B C59B N3B -179.6(11) . . . . ?
C57B C58B C59B C60B 3.5(16) . . . . ?
C58B C59B C60B C61B -4.0(18) . . . . ?
C59B C60B C61B C56B 2(2) . . . . ?
C61B C56B C57B C58B -1.9(15) . . . . ?
C62B N3B C59B C58B 176.9(14) . . . . ?
C62B N3B C59B C60B -6.4(19) . . . . ?
C63B N3B C59B C58B -6.4(17) . . . . ?
C63B N3B C59B C60B 170.2(11) . . . . ?
C66B N4B C69B C68B 1(4) . . . . ?
C66B N4B C69B C70B -177(3) . . . . ?
C66B N4B B2B F3B -65(4) . . . . ?
C66B N4B B2B F4B 54(4) . . . . ?
C66B N4B B2B N5B 176(4) . . . . ?
C66B C67B C68B C69B -4(4) . . . . ?
C67B C68B C69B N4B 2(3) . . . . ?
C67B C68B C69B C70B 179(3) . . . . ?
C68B C69B C70B C71B 3(5) . . . . ?
C68B C69B C70B C73B -177(3) . . . . ?
C69B N4B C66B C65 174(4) . . . . ?
C69B N4B C66B C67B -3(5) . . . . ?
C69B N4B B2B F3B 119(3) . . . . ?
C69B N4B B2B F4B -122(3) . . . . ?
C69B N4B B2B N5B 0(3) . . . . ?
C69B C70B C71B O5B 137(2) . . . . ?
C69B C70B C71B O6B 6(3) . . . . ?
C69B C70B C73B N5B 2(5) . . . . ?
C69B C70B C73B C74B -179(3) . . . . ?
C70B C73B C74B C75B 178(3) . . . . ?
C71B C70B C73B N5B -179(2) . . . . ?
C71B C70B C73B C74B 0(5) . . . . ?
C72B O6B C71B O5B 63.7(19) . . . . ?
C72B O6B C71B C70B -159.0(17) . . . . ?
C73B N5B C76B C75B -4(3) . . . . ?
C73B N5B C76B C77B 175(3) . . . . ?
C73B N5B B2B F3B -119(3) . . . . ?
C73B N5B B2B F4B 118(2) . . . . ?
C73B N5B B2B N4B 1(3) . . . . ?
C73B C70B C71B O5B -43(3) . . . . ?
C73B C70B C71B O6B -173(2) . . . . ?
C73B C74B C75B C76B 0(3) . . . . ?
C74B C75B C76B N5B 3(3) . . . . ?
C74B C75B C76B C77B -177(3) . . . . ?
C75B C76B C77B C78B -2(5) . . . . ?
C75B C76B C77B C82B -177(3) . . . . ?
C76B N5B C73B C70B -177(3) . . . . ?
C76B N5B C73B C74B 4(3) . . . . ?
C76B N5B B2B F3B 54(3) . . . . ?
C76B N5B B2B F4B -69(3) . . . . ?
C76B N5B B2B N4B 174(3) . . . . ?
C76B C77B C78B C79B -177(3) . . . . ?
C76B C77B C82B C81B 171(3) . . . . ?
C77B C78B C79B C80B 5(4) . . . . ?
C78B C77B C82B C81B -5(5) . . . . ?
C78B C79B C80B N6B 177(3) . . . . ?
C78B C79B C80B C81B -2(4) . . . . ?
C79B C80B C81B C82B -4(4) . . . . ?
C80B C81B C82B C77B 8(5) . . . . ?
C82B C77B C78B C79B -1(4) . . . . ?
C83B N6B C80B C79B 176(3) . . . . ?
C83B N6B C80B C81B -4(4) . . . . ?
C84B N6B C80B C79B -4(4) . . . . ?
C84B N6B C80B C81B 175(3) . . . . ?
B1B N1B C45B C44 3(3) . . . . ?
B1B N1B C45B C46B -175.7(15) . . . . ?
B1B N1B C48B C47B 176.6(13) . . . . ?
B1B N1B C48B C49B -4.4(18) . . . . ?
B1B N2B C52B C49B -0.4(14) . . . . ?
B1B N2B C52B C53B 179.9(10) . . . . ?
B1B N2B C55B C54B -178.8(11) . . . . ?
B1B N2B C55B C56B 1.2(18) . . . . ?
B2B N4B C66B C65 -2(7) . . . . ?
B2B N4B C66B C67B -179(3) . . . . ?
B2B N4B C69B C68B 177(2) . . . . ?
B2B N4B C69B C70B 0(4) . . . . ?
B2B N5B C73B C70B -2(4) . . . . ?
B2B N5B C73B C74B 179(2) . . . . ?
B2B N5B C76B C75B -178(2) . . . . ?
B2B N5B C76B C77B 1(6) . . . . ?
N1A C45A C46A C47A 1.2(16) . . . . ?
N1A C48A C49A C50A -175.5(10) . . . . ?
N1A C48A C49A C52A 1.4(15) . . . . ?
N2A C52A C53A C54A -0.3(10) . . . . ?
N2A C55A C56A C57A -166.9(10) . . . . ?
N2A C55A C56A C61A 11.8(19) . . . . ?
N3A C59A C60A C61A -179.8(13) . . . . ?
N4A C66A C67A C68A -0.1(7) . . . . ?
N4A C69A C70A C71A 179.3(4) . . . . ?
N4A C69A C70A C73A 1.8(6) . . . . ?
N5A C73A C74A C75A -1.0(5) . . . . ?
N5A C76A C77A C78A -169.6(4) . . . . ?
N5A C76A C77A C82A 11.6(8) . . . . ?
N6A C80A C81A C82A -178.6(5) . . . . ?
C45A N1A C48A C47A 0.3(14) . . . . ?
C45A N1A C48A C49A 179.5(13) . . . . ?
C45A N1A B1A F1A -55(2) . . . . ?
C45A N1A B1A F2A 56.3(19) . . . . ?
C45A N1A B1A N2A -179.7(15) . . . . ?
C45A C46A C47A C48A -1.0(14) . . . . ?
C46A C47A C48A N1A 0.4(12) . . . . ?
C46A C47A C48A C49A -178.6(11) . . . . ?
C47A C48A C49A C50A 3.4(16) . . . . ?
C47A C48A C49A C52A -179.7(11) . . . . ?
C48A N1A C45A C44 180.0(16) . . . . ?
C48A N1A C45A C46A -0.9(16) . . . . ?
C48A N1A B1A F1A 125.9(14) . . . . ?
C48A N1A B1A F2A -122.3(14) . . . . ?
C48A N1A B1A N2A 1.7(18) . . . . ?
C48A C49A C50A O3A 141.1(9) . . . . ?
C48A C49A C50A O4A -37.7(11) . . . . ?
C48A C49A C52A N2A -1.2(14) . . . . ?
C48A C49A C52A C53A -179.6(9) . . . . ?
C49A C52A C53A C54A 178.3(10) . . . . ?
C50A C49A C52A N2A 176.0(8) . . . . ?
C50A C49A C52A C53A -2.5(14) . . . . ?
C51A O4A C50A O3A 4.0(10) . . . . ?
C51A O4A C50A C49A -177.1(6) . . . . ?
C52A N2A C55A C54A -2.3(10) . . . . ?
C52A N2A C55A C56A 178.7(10) . . . . ?
C52A N2A B1A F1A -123.2(11) . . . . ?
C52A N2A B1A F2A 118.0(11) . . . . ?
C52A N2A B1A N1A -1.5(16) . . . . ?
C52A C49A C50A O3A -35.9(11) . . . . ?
C52A C49A C50A O4A 145.2(8) . . . . ?
C52A C53A C54A C55A -1.2(10) . . . . ?
C53A C54A C55A N2A 2.2(10) . . . . ?
C53A C54A C55A C56A -178.7(10) . . . . ?
C54A C55A C56A C57A 14.2(15) . . . . ?
C54A C55A C56A C61A -167.1(12) . . . . ?
C55A N2A C52A C49A -177.1(9) . . . . ?
C55A N2A C52A C53A 1.6(10) . . . . ?
C55A N2A B1A F1A 55.0(17) . . . . ?
C55A N2A B1A F2A -63.9(16) . . . . ?
C55A N2A B1A N1A 176.6(12) . . . . ?
C55A C56A C57A C58A -179.2(10) . . . . ?
C55A C56A C61A C60A -178.3(13) . . . . ?
C56A C57A C58A C59A -3.4(15) . . . . ?
C57A C56A C61A C60A 0.5(19) . . . . ?
C57A C58A C59A N3A -177.7(10) . . . . ?
C57A C58A C59A C60A 2.3(15) . . . . ?
C58A C59A C60A C61A 0.1(16) . . . . ?
C59A C60A C61A C56A -1(2) . . . . ?
C61A C56A C57A C58A 1.9(15) . . . . ?
C62A N3A C59A C58A 171.6(11) . . . . ?
C62A N3A C59A C60A -8.4(16) . . . . ?
C63A N3A C59A C58A -1.7(16) . . . . ?
C63A N3A C59A C60A 178.2(11) . . . . ?
C66A N4A C69A C68A 0.7(6) . . . . ?
C66A N4A C69A C70A 178.6(5) . . . . ?
C66A N4A B2A F3A -59.2(7) . . . . ?
C66A N4A B2A F4A 60.5(7) . . . . ?
C66A N4A B2A N5A -179.7(6) . . . . ?
C66A C67A C68A C69A 0.5(6) . . . . ?
C67A C68A C69A N4A -0.8(5) . . . . ?
C67A C68A C69A C70A -178.3(5) . . . . ?
C68A C69A C70A C71A -3.5(7) . . . . ?
C68A C69A C70A C73A 179.0(4) . . . . ?
C69A N4A C66A C65 -179.5(6) . . . . ?
C69A N4A C66A C67A -0.4(7) . . . . ?
C69A N4A B2A F3A 122.5(5) . . . . ?
C69A N4A B2A F4A -117.9(5) . . . . ?
C69A N4A B2A N5A 2.0(6) . . . . ?
C69A C70A C71A O5A -31.2(7) . . . . ?
C69A C70A C71A O6A 134.6(4) . . . . ?
C69A C70A C73A N5A -0.1(6) . . . . ?
C69A C70A C73A C74A 178.2(4) . . . . ?
C70A C73A C74A C75A -179.6(4) . . . . ?
C71A C70A C73A N5A -177.5(4) . . . . ?
C71A C70A C73A C74A 0.8(7) . . . . ?
C72A O6A C71A O5A -5.6(7) . . . . ?
C72A O6A C71A C70A -172.1(3) . . . . ?
C73A N5A C76A C75A -1.5(5) . . . . ?
C73A N5A C76A C77A 177.1(4) . . . . ?
C73A N5A B2A F3A -119.8(4) . . . . ?
C73A N5A B2A F4A 118.5(4) . . . . ?
C73A N5A B2A N4A -0.2(5) . . . . ?
C73A C70A C71A O5A 146.3(5) . . . . ?
C73A C70A C71A O6A -47.9(6) . . . . ?
C73A C74A C75A C76A 0.1(5) . . . . ?
C74A C75A C76A N5A 0.9(5) . . . . ?
C74A C75A C76A C77A -177.8(4) . . . . ?
C75A C76A C77A C78A 8.8(7) . . . . ?
C75A C76A C77A C82A -170.0(5) . . . . ?
C76A N5A C73A C70A -179.7(4) . . . . ?
C76A N5A C73A C74A 1.6(5) . . . . ?
C76A N5A B2A F3A 59.1(6) . . . . ?
C76A N5A B2A F4A -62.6(5) . . . . ?
C76A N5A B2A N4A 178.7(4) . . . . ?
C76A C77A C78A C79A -178.3(4) . . . . ?
C76A C77A C82A C81A 178.3(5) . . . . ?
C77A C78A C79A C80A 0.4(6) . . . . ?
C78A C77A C82A C81A -0.5(7) . . . . ?
C78A C79A C80A N6A 178.8(4) . . . . ?
C78A C79A C80A C81A -1.6(6) . . . . ?
C79A C80A C81A C82A 1.8(8) . . . . ?
C80A C81A C82A C77A -0.7(9) . . . . ?
C82A C77A C78A C79A 0.7(6) . . . . ?
C83A N6A C80A C79A -174.5(4) . . . . ?
C83A N6A C80A C81A 5.9(7) . . . . ?
C84A N6A C80A C79A -4.0(6) . . . . ?
C84A N6A C80A C81A 176.4(5) . . . . ?
B1A N1A C45A C44 1(3) . . . . ?
B1A N1A C45A C46A -179.7(14) . . . . ?
B1A N1A C48A C47A 179.1(13) . . . . ?
B1A N1A C48A C49A -1.7(18) . . . . ?
B1A N2A C52A C49A 1.4(15) . . . . ?
B1A N2A C52A C53A -179.9(11) . . . . ?
B1A N2A C55A C54A 179.3(11) . . . . ?
B1A N2A C55A C56A 0.3(18) . . . . ?
B2A N4A C66A C65 1.9(10) . . . . ?
B2A N4A C66A C67A -179.0(5) . . . . ?
B2A N4A C69A C68A 179.3(4) . . . . ?
B2A N4A C69A C70A -2.8(7) . . . . ?
B2A N5A C73A C70A -0.6(6) . . . . ?
B2A N5A C73A C74A -179.3(4) . . . . ?
B2A N5A C76A C75A 179.4(4) . . . . ?
B2A N5A C76A C77A -1.9(7) . . . . ?
